data_4111438
loop_
_publ_author_name
'P. Venkateswara Rao'
'Sumit Bhaduri'
'Jianfeng Jiang'
'Daewon Hong'
'R. H. Holm'

_publ_section_title
;
 On [Fe4S4]2+-(\m2-SR)-MII Bridge Formation in the Synthesis of an
 A-Cluster Analogue of Carbon Monoxide Dehydrogenase/Acetylcoenzyme A
 Synthase
;
_journal_name_full 'Journal of the American Chemical Society'
_journal_page_first 1933
_journal_page_last 1945
_journal_paper_doi 10.1021/ja040222n
_journal_volume 127
_journal_year 2005
_chemical_formula_sum 'C83 H119.5 Fe4 N4.5 Ni O0.5 S15'
_chemical_formula_weight 1951.34
_chemical_name_systematic
; 
 ? 
;
_space_group_IT_number 9
_symmetry_cell_setting monoclinic
_symmetry_space_group_name_Hall 'C -2yc'
_symmetry_space_group_name_H-M 'C 1 c 1'
_atom_sites_solution_hydrogens geom
_atom_sites_solution_primary direct
_atom_sites_solution_secondary difmap
_audit_creation_method SHELXL-97
_cell_angle_alpha 90.00
_cell_angle_beta 91.844(2)
_cell_angle_gamma 90.00
_cell_formula_units_Z 8
_cell_length_a 21.0484(18)
_cell_length_b 30.319(3)
_cell_length_c 31.941(3)
_cell_measurement_reflns_used 6686
_cell_measurement_temperature 273(2)
_cell_measurement_theta_max 19.14
_cell_measurement_theta_min 2.24
_cell_volume 20373(3)
_computing_cell_refinement 'Bruker SMART'
_computing_data_collection 'Bruker SMART'
_computing_data_reduction 'Bruker SAINT'
_computing_molecular_graphics 'Bruker SHELXTL'
_computing_publication_material 'Bruker SHELXTL'
_computing_structure_refinement 'SHELXL-97 (Sheldrick, 1997)'
_computing_structure_solution 'SHELXS-97 (Sheldrick, 1990)'
_diffrn_ambient_temperature 273(2)
_diffrn_measured_fraction_theta_full 0.996
_diffrn_measured_fraction_theta_max 0.996
_diffrn_measurement_device_type 'CCD area detector'
_diffrn_measurement_method 'phi and omega scans'
_diffrn_radiation_monochromator graphite
_diffrn_radiation_source 'fine-focus sealed tube'
_diffrn_radiation_type MoK\a
_diffrn_radiation_wavelength 0.71073
_diffrn_reflns_av_R_equivalents 0.0559
_diffrn_reflns_av_sigmaI/netI 0.1149
_diffrn_reflns_limit_h_max 22
_diffrn_reflns_limit_h_min -22
_diffrn_reflns_limit_k_max 23
_diffrn_reflns_limit_k_min -32
_diffrn_reflns_limit_l_max 34
_diffrn_reflns_limit_l_min -34
_diffrn_reflns_number 44148
_diffrn_reflns_theta_full 22.57
_diffrn_reflns_theta_max 22.57
_diffrn_reflns_theta_min 1.28
_exptl_absorpt_coefficient_mu 1.086
_exptl_absorpt_correction_type none
_exptl_crystal_density_diffrn 1.272
_exptl_crystal_density_meas 0
_exptl_crystal_F_000 8200
_refine_diff_density_max 0.748
_refine_diff_density_min -0.414
_refine_diff_density_rms 0.119
_refine_ls_abs_structure_details 'Flack H D (1983), Acta Cryst. A39, 876-881'
_refine_ls_abs_structure_Flack 0.007(19)
_refine_ls_extinction_method none
_refine_ls_goodness_of_fit_ref 1.016
_refine_ls_hydrogen_treatment mixed
_refine_ls_matrix_type full
_refine_ls_number_parameters 1990
_refine_ls_number_reflns 24462
_refine_ls_number_restraints 3
_refine_ls_restrained_S_all 1.016
_refine_ls_R_factor_all 0.1214
_refine_ls_R_factor_gt 0.0725
_refine_ls_shift/su_max 5.080
_refine_ls_shift/su_mean 0.202
_refine_ls_structure_factor_coef Fsqd
_refine_ls_weighting_details 'calc w=1/[\s^2^(Fo^2^)+(0.1038P)^2^+0.0000P] where P=(Fo^2^+2Fc^2^)/3'
_refine_ls_weighting_scheme calc
_refine_ls_wR_factor_gt 0.1706
_refine_ls_wR_factor_ref 0.1987
_reflns_number_gt 15682
_reflns_number_total 24462
_reflns_threshold_expression >2sigma(I)
_cod_data_source_file ja040222n_11.cif
_cod_data_source_block 001
_cod_original_formula_sum 'C83 H119.50 Fe4 N4.50 Ni O0.50 S15'
_cod_database_code 4111438

loop_
_symmetry_equiv_pos_as_xyz
'x, y, z'
'x, -y, z+1/2'
'x+1/2, y+1/2, z'
'x+1/2, -y+1/2, z+1/2'

loop_
_atom_site_label
_atom_site_type_symbol
_atom_site_fract_x
_atom_site_fract_y
_atom_site_fract_z
_atom_site_U_iso_or_equiv
_atom_site_adp_type
_atom_site_occupancy
_atom_site_symmetry_multiplicity
_atom_site_calc_flag
_atom_site_refinement_flags
_atom_site_disorder_assembly
_atom_site_disorder_group
Fe1 Fe 0.44345(8) 0.92256(6) 0.51762(5) 0.0622(5) Uani 1 1 d . . .
Fe6 Fe 0.37849(8) 0.36787(7) 1.07877(5) 0.0687(5) Uani 1 1 d . . .
Fe5 Fe 0.43649(8) 0.35984(7) 1.15849(5) 0.0669(5) Uani 1 1 d . . .
Fe4 Fe 0.38317(7) 0.92964(6) 0.59349(5) 0.0633(5) Uani 1 1 d . . .
Fe7 Fe 0.50856(8) 0.35475(6) 1.08582(5) 0.0625(5) Uani 1 1 d . . .
Fe3 Fe 0.51279(8) 0.91374(6) 0.59365(5) 0.0652(5) Uani 1 1 d . . .
Fe2 Fe 0.46738(8) 0.99500(7) 0.57463(5) 0.0667(5) Uani 1 1 d . . .
Fe8 Fe 0.45841(8) 0.43492(6) 1.10387(5) 0.0643(5) Uani 1 1 d . . .
S19 S 0.45578(15) 0.40073(11) 1.04095(9) 0.0658(8) Uani 1 1 d . . .
S3 S 0.43328(14) 0.86915(12) 0.56698(8) 0.0638(8) Uani 1 1 d . . .
S4 S 0.45976(14) 0.96010(12) 0.63652(9) 0.0661(9) Uani 1 1 d . . .
S16 S 0.43115(15) 0.30792(12) 1.10664(9) 0.0693(9) Uani 1 1 d . . .
S1 S 0.37472(14) 0.97755(12) 0.53980(9) 0.0633(8) Uani 1 1 d . . .
S17 S 0.36628(14) 0.41339(12) 1.13379(9) 0.0674(9) Uani 1 1 d . . .
S22 S 0.58938(17) 0.31072(12) 1.06733(10) 0.0768(9) Uani 1 1 d . . .
S9 S 0.59024(17) 0.86791(13) 0.61759(11) 0.0780(10) Uani 1 1 d . . .
S2 S 0.53977(15) 0.95566(13) 0.53915(10) 0.0754(9) Uani 1 1 d . . .
S23 S 0.48140(18) 0.50747(13) 1.10792(11) 0.0808(10) Uani 1 1 d . . .
S8 S 0.28424(15) 0.91662(14) 0.61624(10) 0.0820(11) Uani 1 1 d . . .
S18 S 0.53175(15) 0.39722(12) 1.14236(10) 0.0711(9) Uani 1 1 d . . .
Ni1 Ni 0.42592(9) 0.84433(6) 0.47097(5) 0.0788(5) Uani 1 1 d . . .
Ni2 Ni 0.42371(11) 0.27937(7) 1.20720(5) 0.0961(6) Uani 1 1 d . . .
S15 S 0.31740(17) 1.00589(13) 0.75508(10) 0.0796(10) Uani 1 1 d . . .
S14 S 0.3878(2) 0.91101(13) 0.77748(10) 0.0869(11) Uani 1 1 d . . .
S12 S 0.61745(17) 0.98932(13) 0.74624(11) 0.0821(10) Uani 1 1 d . . .
S27 S 0.39131(19) 0.52041(13) 0.94357(12) 0.0868(11) Uani 1 1 d . . .
S11 S 0.54865(18) 1.08013(13) 0.73388(12) 0.0829(10) Uani 1 1 d . . .
S10 S 0.39528(18) 1.08352(13) 0.72664(10) 0.0806(10) Uani 1 1 d . . .
S13 S 0.5349(2) 0.90639(13) 0.77926(11) 0.0913(11) Uani 1 1 d . . .
S26 S 0.5461(2) 0.51674(18) 0.95343(13) 0.1084(15) Uani 1 1 d . . .
S29 S 0.3869(4) 0.34673(15) 0.89719(13) 0.141(2) Uani 1 1 d . . .
S28 S 0.3253(2) 0.44335(15) 0.89699(14) 0.0991(12) Uani 1 1 d . . .
S25 S 0.6161(2) 0.4283(2) 0.93847(15) 0.148(2) Uani 1 1 d . . .
S7 S 0.5021(2) 1.06492(16) 0.57184(11) 0.1085(15) Uani 1 1 d . . .
S21 S 0.4812(3) 0.3357(2) 1.22601(14) 0.1312(18) Uani 1 1 d . . .
S5 S 0.4932(3) 0.8952(2) 0.45422(16) 0.151(3) Uani 1 1 d D . .
S20 S 0.3526(3) 0.3296(2) 1.20788(17) 0.172(3) Uani 1 1 d . . .
S6 S 0.3669(4) 0.9002(2) 0.45901(16) 0.180(4) Uani 1 1 d . . .
S24 S 0.27969(19) 0.35798(16) 1.05076(13) 0.0996(13) Uani 1 1 d . . .
C58 C 0.4370(6) 1.0339(5) 0.7391(3) 0.068(3) Uani 1 1 d . . .
C177 C 0.4782(7) 1.0971(6) 0.6150(4) 0.089(5) Uani 1 1 d . . .
C57 C 0.4009(6) 0.9973(5) 0.7500(3) 0.069(4) Uani 1 1 d . . .
C124 C 0.4351(6) 0.4716(5) 0.9365(4) 0.069(3) Uani 1 1 d . . .
C60 C 0.5326(6) 0.9918(5) 0.7469(3) 0.061(3) Uani 1 1 d . . .
C61 C 0.4955(8) 0.9545(5) 0.7588(3) 0.072(4) Uani 1 1 d . . .
C12 C 0.4494(6) 1.0791(4) 0.6494(4) 0.064(3) Uani 1 1 d . . .
H12 H 0.4408 1.0490 0.6505 0.076 Uiso 1 1 calc R . .
C19 C 0.2802(6) 0.9036(5) 0.6705(4) 0.075(4) Uani 1 1 d . . .
C125 C 0.5024(7) 0.4698(5) 0.9417(4) 0.078(4) Uani 1 1 d . . .
C409 C 0.6874(7) 1.0005(6) 0.6061(6) 0.111(5) Uani 1 1 d . . .
H40A H 0.6797 0.9820 0.6302 0.133 Uiso 1 1 calc R . .
H40B H 0.6491 1.0000 0.5884 0.133 Uiso 1 1 calc R . .
N4 N 0.5076(7) 0.2452(5) 1.2084(4) 0.111(4) Uani 1 1 d . . .
C81 C 0.4610(6) 0.5372(5) 1.0619(4) 0.076(4) Uani 1 1 d . . .
C27 C 0.6272(6) 0.8858(4) 0.6651(4) 0.066(3) Uani 1 1 d . . .
C82 C 0.4332(5) 0.5196(5) 1.0256(4) 0.067(3) Uani 1 1 d . . .
H82 H 0.4208 0.4902 1.0254 0.081 Uiso 1 1 calc R . .
C51 C 0.2359(8) 0.9913(7) 0.8657(6) 0.113(6) Uani 1 1 d . . .
H51 H 0.1947 0.9852 0.8738 0.136 Uiso 1 1 calc R . .
C13 C 0.4334(6) 1.1068(5) 0.6826(4) 0.076(4) Uani 1 1 d . . .
C49 C 0.3083(6) 1.0016(5) 0.8093(4) 0.076(4) Uani 1 1 d . . .
C56 C 0.4289(7) 0.9565(4) 0.7594(3) 0.069(3) Uani 1 1 d . . .
C53 C 0.3573(7) 1.0035(8) 0.8411(4) 0.130(8) Uani 1 1 d . . .
H53 H 0.3996 1.0049 0.8338 0.156 Uiso 1 1 calc R . .
N11 N 0.7403(5) 0.9804(5) 0.5822(5) 0.107(4) Uani 1 1 d . . .
N1 N 0.5006(8) 0.8037(5) 0.4731(5) 0.130(5) Uani 1 1 d . . .
C28 C 0.6093(5) 0.9250(4) 0.6851(4) 0.063(3) Uani 1 1 d . . .
H28 H 0.5774 0.9423 0.6727 0.076 Uiso 1 1 calc R . .
C5 C 0.3764(9) 0.7603(6) 0.5089(5) 0.104(6) Uani 1 1 d . . .
H5A H 0.3799 0.7680 0.5384 0.125 Uiso 1 1 calc R . .
H5B H 0.3432 0.7383 0.5056 0.125 Uiso 1 1 calc R . .
C104 C 0.3483(8) 0.4733(5) 0.8508(5) 0.092(5) Uani 1 1 d . . .
C20 C 0.3288(6) 0.9119(5) 0.6983(4) 0.071(4) Uani 1 1 d . . .
H20 H 0.3669 0.9228 0.6887 0.085 Uiso 1 1 calc R . .
C405 C 0.7589(7) 1.0075(6) 0.5461(6) 0.105(5) Uani 1 1 d . . .
H40C H 0.7918 0.9921 0.5314 0.126 Uiso 1 1 calc R . .
H40D H 0.7769 1.0350 0.5565 0.126 Uiso 1 1 calc R . .
C84 C 0.4328(8) 0.5896(6) 0.9898(5) 0.094(5) Uani 1 1 d . . .
C129 C 0.4003(6) 0.4351(5) 0.9193(4) 0.069(3) Uani 1 1 d . . .
C229 C 0.6829(7) 0.5541(7) 0.5804(5) 0.104(5) Uani 1 1 d . . .
H22A H 0.6444 0.5511 0.5960 0.125 Uiso 1 1 calc R . .
H22B H 0.6739 0.5754 0.5583 0.125 Uiso 1 1 calc R . .
C50 C 0.2476(7) 0.9949(5) 0.8234(5) 0.090(4) Uani 1 1 d . . .
H50 H 0.2138 0.9928 0.8040 0.108 Uiso 1 1 calc R . .
C97 C 0.5677(8) 0.5360(6) 0.9037(6) 0.103(5) Uani 1 1 d . . .
C73 C 0.6264(6) 0.3295(5) 1.0222(4) 0.077(4) Uani 1 1 d . . .
C230 C 0.6947(7) 0.5118(7) 0.5604(6) 0.108(5) Uani 1 1 d . . .
H23A H 0.7227 0.4947 0.5788 0.129 Uiso 1 1 calc R . .
H23B H 0.7170 0.5172 0.5348 0.129 Uiso 1 1 calc R . .
C32 C 0.6761(6) 0.8614(4) 0.6831(4) 0.076(4) Uani 1 1 d . . .
C74 C 0.6094(6) 0.3671(6) 1.0007(4) 0.090(5) Uani 1 1 d . . .
H74 H 0.5792 0.3858 1.0118 0.108 Uiso 1 1 calc R . .
C107 C 0.366(3) 0.5225(9) 0.7839(10) 0.31(3) Uani 1 1 d . . .
C66 C 0.5058(8) 0.2091(8) 1.1774(7) 0.152(9) Uani 1 1 d . . .
H66A H 0.5458 0.1931 1.1796 0.182 Uiso 1 1 calc R . .
H66B H 0.5024 0.2218 1.1496 0.182 Uiso 1 1 calc R . .
C65 C 0.4484(11) 0.1744(6) 1.1825(6) 0.128(7) Uani 1 1 d . . .
H65A H 0.4575 0.1471 1.1681 0.154 Uiso 1 1 calc R . .
H65B H 0.4428 0.1679 1.2119 0.154 Uiso 1 1 calc R . .
C52 C 0.3427(8) 1.0033(7) 0.8807(5) 0.119(6) Uani 1 1 d . . .
H52 H 0.3756 1.0084 0.9003 0.143 Uiso 1 1 calc R . .
C23 C 0.2178(8) 0.8793(7) 0.7263(6) 0.117(6) Uani 1 1 d . . .
H23 H 0.1795 0.8686 0.7358 0.140 Uiso 1 1 calc R . .
C59 C 0.5037(7) 1.0314(5) 0.7392(4) 0.071(4) Uani 1 1 d . . .
C88 C 0.4238(9) 0.6181(5) 0.9514(6) 0.114(6) Uani 1 1 d . . .
H88A H 0.4487 0.6065 0.9292 0.170 Uiso 1 1 calc R . .
H88B H 0.4373 0.6476 0.9578 0.170 Uiso 1 1 calc R . .
H88C H 0.3798 0.6182 0.9426 0.170 Uiso 1 1 calc R . .
C42 C 0.5229(8) 0.9126(6) 0.8330(4) 0.102(5) Uani 1 1 d . . .
C90 C 0.3250(10) 0.3526(5) 0.9723(5) 0.108(6) Uani 1 1 d . . .
H90 H 0.3650 0.3563 0.9851 0.129 Uiso 1 1 calc R . .
C43 C 0.5279(10) 0.9552(7) 0.8533(5) 0.121(6) Uani 1 1 d . . .
H43 H 0.5394 0.9794 0.8373 0.145 Uiso 1 1 calc R . .
C128 C 0.4284(10) 0.3939(6) 0.9135(4) 0.097(5) Uani 1 1 d . A .
C21 C 0.3228(7) 0.9045(5) 0.7405(4) 0.090(5) Uani 1 1 d . . .
C91 C 0.3205(12) 0.3488(5) 0.9284(4) 0.126(8) Uani 1 1 d . . .
C64 C 0.3912(10) 0.1947(6) 1.1644(7) 0.127(6) Uani 1 1 d . . .
H64A H 0.3592 0.1719 1.1605 0.152 Uiso 1 1 calc R . .
H64B H 0.4009 0.2059 1.1369 0.152 Uiso 1 1 calc R . .
C89 C 0.2725(10) 0.3511(7) 0.9974(6) 0.113(6) Uani 1 1 d . . .
C35 C 0.5865(8) 1.0823(5) 0.7823(5) 0.088(4) Uani 1 1 d . . .
C86 C 0.4715(7) 0.5845(5) 1.0626(5) 0.082(4) Uani 1 1 d . . .
C231 C 0.6374(9) 0.4847(9) 0.5499(6) 0.138(8) Uani 1 1 d . . .
H23C H 0.6141 0.4804 0.5753 0.165 Uiso 1 1 calc R . .
H23D H 0.6102 0.5014 0.5306 0.165 Uiso 1 1 calc R . .
C83 C 0.4237(6) 0.5447(5) 0.9899(5) 0.085(4) Uani 1 1 d . . .
C30 C 0.6845(8) 0.9138(5) 0.7415(4) 0.092(5) Uani 1 1 d . . .
C33 C 0.6990(8) 0.8189(5) 0.6640(5) 0.101(5) Uani 1 1 d . . .
H33A H 0.6642 0.7985 0.6612 0.152 Uiso 1 1 calc R . .
H33B H 0.7320 0.8063 0.6817 0.152 Uiso 1 1 calc R . .
H33C H 0.7154 0.8248 0.6368 0.152 Uiso 1 1 calc R . .
C80 C 0.6770(7) 0.3039(6) 1.0069(5) 0.104(5) Uani 1 1 d . . .
C24 C 0.2220(7) 0.8859(5) 0.6837(5) 0.095(5) Uani 1 1 d . . .
C29 C 0.6374(6) 0.9387(4) 0.7227(4) 0.068(3) Uani 1 1 d . . .
C54 C 0.2827(8) 0.9962(6) 0.8959(4) 0.094(5) Uani 1 1 d . . .
C40 C 0.5629(9) 1.0725(5) 0.8186(6) 0.103(5) Uani 1 1 d . . .
H40 H 0.5216 1.0616 0.8193 0.123 Uiso 1 1 calc R . .
C55 C 0.2716(9) 0.9916(7) 0.9416(5) 0.128(6) Uani 1 1 d . . .
H55A H 0.3031 1.0082 0.9572 0.191 Uiso 1 1 calc R . .
H55B H 0.2746 0.9610 0.9493 0.191 Uiso 1 1 calc R . .
H55C H 0.2301 1.0025 0.9475 0.191 Uiso 1 1 calc R . .
C85 C 0.4581(7) 0.6079(5) 1.0274(6) 0.091(4) Uani 1 1 d . . .
H85 H 0.4661 0.6381 1.0280 0.110 Uiso 1 1 calc R . .
C98 C 0.5403(9) 0.5219(7) 0.8655(6) 0.123(6) Uani 1 1 d . . .
H98 H 0.5106 0.4992 0.8633 0.148 Uiso 1 1 calc R . .
C31 C 0.7045(9) 0.8755(6) 0.7204(5) 0.108(5) Uani 1 1 d . . .
H31 H 0.7380 0.8592 0.7320 0.130 Uiso 1 1 calc R . .
C38 C 0.6577(17) 1.0922(9) 0.8566(9) 0.167(12) Uani 1 1 d . . .
N21 N 0.3716(15) 0.1666(11) 0.8299(9) 0.110(8) Uiso 0.50 1 d P . .
C406 C 0.7046(11) 1.0179(8) 0.5153(7) 0.134(7) Uani 1 1 d . . .
H40E H 0.6737 0.9943 0.5166 0.160 Uiso 1 1 calc R . .
H40F H 0.6840 1.0446 0.5245 0.160 Uiso 1 1 calc R . .
N3 N 0.3642(8) 0.2303(7) 1.1885(6) 0.155(7) Uani 1 1 d . . .
C2 C 0.5589(7) 0.8353(7) 0.4908(6) 0.129(8) Uani 1 1 d . . .
H2A H 0.5505 0.8447 0.5191 0.155 Uiso 1 1 calc R . .
H2B H 0.5984 0.8188 0.4915 0.155 Uiso 1 1 calc R . .
C127 C 0.4914(15) 0.3909(6) 0.9192(4) 0.114(7) Uani 1 1 d . . .
C67 C 0.5556(8) 0.2750(6) 1.1920(5) 0.111(6) Uani 1 1 d . . .
H67A H 0.5985 0.2648 1.1987 0.134 Uiso 1 1 calc R . .
H67B H 0.5502 0.2792 1.1620 0.134 Uiso 1 1 calc R . .
C3 C 0.4915(13) 0.7706(8) 0.5002(6) 0.178(12) Uani 1 1 d . . .
H3A H 0.4894 0.7837 0.5278 0.214 Uiso 1 1 calc R . .
H3B H 0.5297 0.7526 0.5004 0.214 Uiso 1 1 calc R . .
C44 C 0.5026(14) 0.8796(9) 0.8571(7) 0.180(11) Uani 1 1 d . . .
H44 H 0.4966 0.8517 0.8456 0.216 Uiso 1 1 calc R . .
C34 C 0.7197(12) 0.9280(7) 0.7816(6) 0.172(11) Uani 1 1 d . . .
H34A H 0.7213 0.9596 0.7828 0.258 Uiso 1 1 calc R . .
H34B H 0.7622 0.9164 0.7818 0.258 Uiso 1 1 calc R . .
H34C H 0.6980 0.9169 0.8053 0.258 Uiso 1 1 calc R . .
C126 C 0.5311(7) 0.4271(7) 0.9333(4) 0.096(6) Uani 1 1 d . A .
C17 C 0.4292(11) 1.1800(6) 0.7194(5) 0.134(7) Uani 1 1 d . . .
H17A H 0.3844 1.1799 0.7241 0.202 Uiso 1 1 calc R . .
H17B H 0.4430 1.2096 0.7140 0.202 Uiso 1 1 calc R . .
H17C H 0.4517 1.1688 0.7438 0.202 Uiso 1 1 calc R . .
C26 C 0.2592(9) 0.8767(6) 0.8036(5) 0.126(7) Uani 1 1 d . . .
H26A H 0.2613 0.9037 0.8192 0.189 Uiso 1 1 calc R . .
H26B H 0.2931 0.8575 0.8129 0.189 Uiso 1 1 calc R . .
H26C H 0.2191 0.8625 0.8079 0.189 Uiso 1 1 calc R . .
C22 C 0.2657(10) 0.8870(6) 0.7557(5) 0.104(6) Uani 1 1 d . . .
C99 C 0.5631(14) 0.5464(10) 0.8291(6) 0.192(11) Uani 1 1 d . . .
H99 H 0.5444 0.5397 0.8031 0.230 Uiso 1 1 calc R . .
C78 C 0.7002(8) 0.2612(7) 1.0311(6) 0.127(6) Uani 1 1 d . . .
H78A H 0.6752 0.2571 1.0555 0.190 Uiso 1 1 calc R . .
H78B H 0.7441 0.2644 1.0396 0.190 Uiso 1 1 calc R . .
H78C H 0.6953 0.2360 1.0131 0.190 Uiso 1 1 calc R . .
C36 C 0.6498(12) 1.0973(8) 0.7832(8) 0.158(9) Uani 1 1 d . . .
H36 H 0.6696 1.1032 0.7582 0.189 Uiso 1 1 calc R . .
N12 N 0.7318(7) 0.5737(6) 0.6090(6) 0.146(7) Uani 1 1 d . . .
C410 C 0.6486(10) 1.0667(9) 0.6444(8) 0.153(9) Uani 1 1 d . . .
H41A H 0.6447 1.0510 0.6706 0.183 Uiso 1 1 calc R . .
H41B H 0.6089 1.0637 0.6284 0.183 Uiso 1 1 calc R . .
C46 C 0.4910(18) 0.8864(12) 0.8979(7) 0.227(18) Uani 1 1 d . . .
H46 H 0.4759 0.8628 0.9134 0.272 Uiso 1 1 calc R . .
C109 C 0.3133(17) 0.5082(8) 0.8411(8) 0.195(13) Uani 1 1 d . . .
H109 H 0.2786 0.5160 0.8568 0.235 Uiso 1 1 calc R . .
C16 C 0.4911(9) 1.1415(6) 0.6130(5) 0.111(6) Uani 1 1 d . . .
C72 C 0.5854(12) 0.2112(7) 1.2635(10) 0.202(13) Uani 1 1 d . . .
H72A H 0.5913 0.1841 1.2485 0.304 Uiso 1 1 calc R . .
H72B H 0.5885 0.2056 1.2930 0.304 Uiso 1 1 calc R . .
H72C H 0.6176 0.2320 1.2560 0.304 Uiso 1 1 calc R . .
C105 C 0.3951(10) 0.4580(8) 0.8254(6) 0.137(7) Uani 1 1 d . . .
H105 H 0.4157 0.4315 0.8315 0.164 Uiso 1 1 calc R . .
C47 C 0.4994(11) 0.9235(15) 0.9165(6) 0.191(14) Uani 1 1 d . . .
C14 C 0.4427(8) 1.1511(6) 0.6822(4) 0.099(5) Uani 1 1 d . . .
C25 C 0.1680(7) 0.8749(8) 0.6561(6) 0.142(8) Uani 1 1 d . . .
H25A H 0.1357 0.8609 0.6720 0.213 Uiso 1 1 calc R . .
H25B H 0.1815 0.8552 0.6346 0.213 Uiso 1 1 calc R . .
H25C H 0.1513 0.9014 0.6435 0.213 Uiso 1 1 calc R . .
C411 C 0.6983(8) 1.0485(8) 0.6218(7) 0.138(7) Uani 1 1 d . . .
H41C H 0.7367 1.0491 0.6394 0.166 Uiso 1 1 calc R . .
H41D H 0.7054 1.0672 0.5978 0.166 Uiso 1 1 calc R . .
C15 C 0.4709(10) 1.1679(6) 0.6477(6) 0.120(6) Uani 1 1 d . . .
H15 H 0.4775 1.1982 0.6465 0.144 Uiso 1 1 calc R . .
N2 N 0.3552(10) 0.8050(9) 0.4815(4) 0.192(12) Uani 1 1 d . . .
N22 N 0.419(2) 0.1474(15) 0.8346(13) 0.169(14) Uiso 0.50 1 d P . .
C4 C 0.4383(9) 0.7408(7) 0.4958(6) 0.126(6) Uani 1 1 d . . .
H4A H 0.4472 0.7147 0.5125 0.151 Uiso 1 1 calc R . .
H4B H 0.4339 0.7316 0.4668 0.151 Uiso 1 1 calc R . .
C96 C 0.2488(15) 0.3341(9) 0.8611(6) 0.240(16) Uani 1 1 d . . .
H96A H 0.2061 0.3244 0.8548 0.359 Uiso 1 1 calc R . .
H96B H 0.2782 0.3122 0.8520 0.359 Uiso 1 1 calc R . .
H96C H 0.2564 0.3614 0.8469 0.359 Uiso 1 1 calc R . .
C69 C 0.3327(17) 0.2140(9) 1.2295(17) 0.30(3) Uani 1 1 d . . .
H69A H 0.3255 0.1825 1.2269 0.364 Uiso 1 1 calc R . .
H69B H 0.2913 0.2279 1.2309 0.364 Uiso 1 1 calc R . .
C18 C 0.5225(12) 1.1617(6) 0.5760(6) 0.151(9) Uani 1 1 d . . .
H18A H 0.5678 1.1586 0.5793 0.226 Uiso 1 1 calc R . .
H18B H 0.5118 1.1924 0.5741 0.226 Uiso 1 1 calc R . .
H18C H 0.5081 1.1470 0.5508 0.226 Uiso 1 1 calc R . .
C70 C 0.369(4) 0.222(2) 1.2725(11) 0.46(6) Uani 1 1 d . . .
H70A H 0.4142 0.2224 1.2682 0.688 Uiso 1 1 calc R . .
H70B H 0.3589 0.1996 1.2919 0.688 Uiso 1 1 calc R . .
H70C H 0.3569 0.2505 1.2835 0.688 Uiso 1 1 calc R . .
C8 C 0.5148(12) 0.7907(9) 0.4292(7) 0.181(11) Uani 1 1 d . . .
H8A H 0.5125 0.8170 0.4119 0.217 Uiso 1 1 calc R . .
H8B H 0.4816 0.7709 0.4191 0.217 Uiso 1 1 calc R . .
C45 C 0.5168(12) 0.9613(9) 0.8933(5) 0.149(9) Uani 1 1 d . . .
H45 H 0.5202 0.9890 0.9057 0.179 Uiso 1 1 calc R . .
C401 C 0.7172(9) 0.9355(7) 0.5687(7) 0.140(8) Uani 1 1 d . . .
H40G H 0.7101 0.9179 0.5934 0.168 Uiso 1 1 calc R . .
H40H H 0.6767 0.9387 0.5536 0.168 Uiso 1 1 calc R . .
C402 C 0.7678(15) 0.8460(8) 0.4974(10) 0.191(12) Uani 1 1 d . . .
H40I H 0.7701 0.8628 0.4720 0.286 Uiso 1 1 calc R . .
H40J H 0.7480 0.8181 0.4914 0.286 Uiso 1 1 calc R . .
H40K H 0.8099 0.8413 0.5090 0.286 Uiso 1 1 calc R . .
C113 C 0.5218(11) 0.3693(9) 0.7769(9) 0.144(8) Uani 1 1 d . . .
C92 C 0.2579(14) 0.3411(7) 0.9095(6) 0.155(10) Uani 1 1 d . . .
C87 C 0.5008(10) 0.6057(5) 1.1019(5) 0.117(6) Uani 1 1 d . . .
H87A H 0.5419 0.5931 1.1079 0.176 Uiso 1 1 calc R . .
H87B H 0.4738 0.6006 1.1251 0.176 Uiso 1 1 calc R . .
H87C H 0.5050 0.6369 1.0976 0.176 Uiso 1 1 calc R . .
C39 C 0.5984(16) 1.0778(8) 0.8575(8) 0.168(10) Uani 1 1 d . . .
H39 H 0.5800 1.0713 0.8828 0.201 Uiso 1 1 calc R . .
C232 C 0.6491(9) 0.4414(8) 0.5313(7) 0.137(7) Uani 1 1 d . . .
H23E H 0.6701 0.4451 0.5053 0.205 Uiso 1 1 calc R . .
H23F H 0.6094 0.4265 0.5263 0.205 Uiso 1 1 calc R . .
H23G H 0.6755 0.4242 0.5502 0.205 Uiso 1 1 calc R . .
C221 C 0.7122(9) 0.6177(7) 0.6227(7) 0.147(9) Uani 1 1 d . . .
H22C H 0.6722 0.6150 0.6367 0.176 Uiso 1 1 calc R . .
H22D H 0.7047 0.6360 0.5981 0.176 Uiso 1 1 calc R . .
C218 C 0.7932(15) 0.5978(13) 0.5479(14) 0.24(2) Uani 1 1 d . . .
H21A H 0.7518 0.6111 0.5429 0.283 Uiso 1 1 calc R . .
H21B H 0.8016 0.5779 0.5250 0.283 Uiso 1 1 calc R . .
C225 C 0.7416(16) 0.5418(11) 0.6468(10) 0.23(2) Uani 1 1 d . . .
H22E H 0.7797 0.5508 0.6625 0.273 Uiso 1 1 calc R . .
H22F H 0.7491 0.5124 0.6361 0.273 Uiso 1 1 calc R . .
C71 C 0.5219(12) 0.2296(7) 1.2524(6) 0.144(8) Uani 1 1 d . . .
H71A H 0.5148 0.2542 1.2710 0.173 Uiso 1 1 calc R . .
H71B H 0.4906 0.2072 1.2588 0.173 Uiso 1 1 calc R . .
C76 C 0.6868(10) 0.3552(9) 0.9473(5) 0.152(9) Uani 1 1 d . . .
C93 C 0.2075(12) 0.3403(8) 0.9373(8) 0.180(11) Uani 1 1 d . . .
H93 H 0.1669 0.3359 0.9258 0.216 Uiso 1 1 calc R . .
C413 C 0.8006(7) 0.9754(6) 0.6100(7) 0.117(6) Uani 1 1 d . . .
H41E H 0.8310 0.9583 0.5947 0.141 Uiso 1 1 calc R . .
H41F H 0.8187 1.0045 0.6143 0.141 Uiso 1 1 calc R . .
C94 C 0.2131(11) 0.3453(7) 0.9790(7) 0.144(8) Uani 1 1 d . . .
C414 C 0.8474(11) 0.9308(19) 0.6692(11) 0.32(3) Uani 1 1 d . . .
H41G H 0.8480 0.9043 0.6521 0.381 Uiso 1 1 calc R . .
H41H H 0.8831 0.9482 0.6601 0.381 Uiso 1 1 calc R . .
C415 C 0.7939(11) 0.9542(10) 0.6523(8) 0.181(11) Uani 1 1 d . . .
H41I H 0.7832 0.9771 0.6721 0.217 Uiso 1 1 calc R . .
H41J H 0.7582 0.9340 0.6505 0.217 Uiso 1 1 calc R . .
C100 C 0.607(3) 0.5766(11) 0.8301(14) 0.29(3) Uani 1 1 d . . .
C108 C 0.332(4) 0.5347(17) 0.8036(17) 0.34(4) Uani 1 1 d . . .
H108 H 0.3125 0.5618 0.7979 0.403 Uiso 1 1 calc R . .
C102 C 0.6134(13) 0.5684(7) 0.9047(7) 0.158(9) Uani 1 1 d . . .
H102 H 0.6323 0.5769 0.9302 0.190 Uiso 1 1 calc R . .
C10 C 0.3300(10) 0.7920(9) 0.4382(6) 0.162(9) Uani 1 1 d . . .
H10A H 0.3189 0.8187 0.4229 0.194 Uiso 1 1 calc R . .
H10B H 0.3639 0.7776 0.4235 0.194 Uiso 1 1 calc R . .
C101 C 0.631(2) 0.5877(10) 0.8693(10) 0.218(18) Uani 1 1 d . . .
H101 H 0.6605 0.6102 0.8713 0.262 Uiso 1 1 calc R . .
C68 C 0.5409(19) 0.3125(6) 1.2140(6) 0.29(2) Uani 1 1 d . . .
H68A H 0.5642 0.3354 1.1999 0.347 Uiso 1 1 calc R . .
H68B H 0.5634 0.3084 1.2407 0.347 Uiso 1 1 calc R . .
C77 C 0.7056(8) 0.3189(10) 0.9699(6) 0.157(9) Uani 1 1 d . . .
H77 H 0.7398 0.3028 0.9602 0.188 Uiso 1 1 calc R . .
C63 C 0.3136(9) 0.2495(10) 1.1532(7) 0.161(9) Uani 1 1 d . . .
H63A H 0.3339 0.2585 1.1278 0.193 Uiso 1 1 calc R . .
H63B H 0.2795 0.2289 1.1466 0.193 Uiso 1 1 calc R . .
C41 C 0.7048(16) 1.0941(12) 0.9006(8) 0.251(18) Uani 1 1 d . . .
H41T H 0.7198 1.0649 0.9073 0.377 Uiso 1 1 calc R . .
H41W H 0.6809 1.1053 0.9233 0.377 Uiso 1 1 calc R . .
H41X H 0.7404 1.1131 0.8960 0.377 Uiso 1 1 calc R . .
C403 C 0.7623(12) 0.9112(7) 0.5413(10) 0.189(13) Uani 1 1 d . . .
H40L H 0.8014 0.9045 0.5570 0.227 Uiso 1 1 calc R . .
H40M H 0.7727 0.9293 0.5175 0.227 Uiso 1 1 calc R . .
C223 C 0.731(2) 0.6852(13) 0.6637(13) 0.32(4) Uani 1 1 d . . .
H22G H 0.7487 0.7078 0.6460 0.380 Uiso 1 1 calc R . .
H22H H 0.6854 0.6844 0.6576 0.380 Uiso 1 1 calc R . .
C407 C 0.7184(15) 1.0228(16) 0.4788(11) 0.28(3) Uani 1 1 d . . .
H40N H 0.7347 0.9947 0.4692 0.338 Uiso 1 1 calc R . .
H40O H 0.7534 1.0435 0.4785 0.338 Uiso 1 1 calc R . .
C226 C 0.684(2) 0.5393(15) 0.6788(12) 0.27(2) Uani 1 1 d . . .
H22I H 0.6984 0.5521 0.7052 0.319 Uiso 1 1 calc R . .
H22J H 0.6498 0.5583 0.6678 0.319 Uiso 1 1 calc R . .
C62 C 0.2929(9) 0.2864(11) 1.1777(7) 0.196(13) Uani 1 1 d . . .
H62A H 0.2658 0.2743 1.1988 0.235 Uiso 1 1 calc R . .
H62B H 0.2656 0.3039 1.1591 0.235 Uiso 1 1 calc R . .
C106 C 0.4120(12) 0.4835(12) 0.7889(7) 0.202(13) Uani 1 1 d . . .
H106 H 0.4452 0.4771 0.7715 0.242 Uiso 1 1 calc R . .
C103 C 0.6322(19) 0.5994(11) 0.7893(8) 0.27(2) Uani 1 1 d . . .
H10C H 0.6233 0.6304 0.7902 0.400 Uiso 1 1 calc R . .
H10D H 0.6113 0.5867 0.7651 0.400 Uiso 1 1 calc R . .
H10E H 0.6773 0.5949 0.7878 0.400 Uiso 1 1 calc R . .
C7 C 0.2894(11) 0.8704(16) 0.4852(11) 0.30(3) Uani 1 1 d . . .
H7A H 0.2737 0.8887 0.5075 0.362 Uiso 1 1 calc R . .
H7B H 0.2555 0.8669 0.4641 0.362 Uiso 1 1 calc R . .
C1 C 0.5647(12) 0.8726(6) 0.4647(7) 0.37(4) Uani 1 1 d D . .
H1A H 0.5839 0.8639 0.4387 0.449 Uiso 1 1 calc R . .
H1B H 0.5923 0.8941 0.4784 0.449 Uiso 1 1 calc R . .
C79 C 0.7196(11) 0.3669(11) 0.9078(7) 0.214(15) Uani 1 1 d . . .
H79A H 0.7621 0.3554 0.9090 0.320 Uiso 1 1 calc R . .
H79B H 0.7210 0.3984 0.9049 0.320 Uiso 1 1 calc R . .
H79C H 0.6966 0.3545 0.8842 0.320 Uiso 1 1 calc R . .
C6 C 0.3111(9) 0.8211(16) 0.5041(8) 0.27(3) Uani 1 1 d . . .
H6A H 0.3267 0.8241 0.5329 0.322 Uiso 1 1 calc R . .
H6B H 0.2748 0.8014 0.5036 0.322 Uiso 1 1 calc R . .
C408 C 0.6691(13) 1.0383(11) 0.4458(9) 0.196(11) Uani 1 1 d . . .
H40P H 0.6502 1.0131 0.4320 0.294 Uiso 1 1 calc R . .
H40Q H 0.6894 1.0565 0.4255 0.294 Uiso 1 1 calc R . .
H40R H 0.6366 1.0550 0.4591 0.294 Uiso 1 1 calc R . .
C412 C 0.6625(13) 1.1162(10) 0.6532(8) 0.176(10) Uani 1 1 d . . .
H41K H 0.7008 1.1189 0.6702 0.263 Uiso 1 1 calc R . .
H41L H 0.6277 1.1289 0.6677 0.263 Uiso 1 1 calc R . .
H41M H 0.6676 1.1315 0.6272 0.263 Uiso 1 1 calc R . .
C217 C 0.7946(11) 0.5745(12) 0.5864(12) 0.209(18) Uani 1 1 d . . .
H21C H 0.8268 0.5876 0.6049 0.250 Uiso 1 1 calc R . .
H21D H 0.8075 0.5443 0.5811 0.250 Uiso 1 1 calc R . .
C95 C 0.1550(10) 0.3435(8) 1.0024(7) 0.204(12) Uani 1 1 d . . .
H95A H 0.1191 0.3405 0.9833 0.306 Uiso 1 1 calc R . .
H95B H 0.1508 0.3702 1.0183 0.306 Uiso 1 1 calc R . .
H95C H 0.1567 0.3187 1.0211 0.306 Uiso 1 1 calc R . .
C228 C 0.612(2) 0.4925(14) 0.7130(8) 0.26(2) Uani 1 1 d . . .
H22K H 0.6273 0.4981 0.7412 0.392 Uiso 1 1 calc R . .
H22L H 0.5980 0.4625 0.7106 0.392 Uiso 1 1 calc R . .
H22M H 0.5771 0.5120 0.7063 0.392 Uiso 1 1 calc R . .
C323 C 0.761(4) 0.767(3) 0.381(3) 0.26(4) Uiso 0.50 1 d P . .
C37 C 0.6821(14) 1.1031(11) 0.8201(10) 0.199(14) Uani 1 1 d . . .
H37 H 0.7228 1.1151 0.8199 0.238 Uiso 1 1 calc R . .
C318 C 0.900(2) 0.8629(19) 0.3397(15) 0.156(16) Uiso 0.50 1 d P . .
C48 C 0.4897(17) 0.9304(12) 0.9653(7) 0.239(18) Uani 1 1 d . . .
H48A H 0.4618 0.9550 0.9694 0.358 Uiso 1 1 calc R . .
H48B H 0.5300 0.9361 0.9791 0.358 Uiso 1 1 calc R . .
H48C H 0.4712 0.9043 0.9768 0.358 Uiso 1 1 calc R . .
C404 C 0.7315(13) 0.8694(8) 0.5265(12) 0.216(17) Uani 1 1 d . . .
H40S H 0.7244 0.8506 0.5504 0.259 Uiso 1 1 calc R . .
H40T H 0.6903 0.8763 0.5136 0.259 Uiso 1 1 calc R . .
C325 C 0.655(3) 0.741(2) 0.308(2) 0.20(2) Uiso 0.50 1 d P . .
C308 C 0.289(3) 0.1263(18) 0.8251(16) 0.165(17) Uiso 0.50 1 d P . .
C319 C 0.844(4) 0.822(3) 0.351(2) 0.23(3) Uiso 0.50 1 d P . .
O1 O 0.889(3) 0.763(2) 0.563(2) 0.30(2) Uiso 0.50 1 d P . .
C316 C 1.000(3) 0.8094(18) 0.3553(15) 0.165(17) Uiso 0.50 1 d P . .
C313 C 1.070(5) 0.782(4) 0.369(3) 0.27(4) Uiso 0.50 1 d P . .
C330 C 0.649(3) 0.725(2) 0.079(2) 0.20(2) Uiso 0.50 1 d P . .
C326 C 0.614(3) 0.753(2) 0.184(2) 0.21(2) Uiso 0.50 1 d P . .
C327 C 0.643(4) 0.757(3) 0.269(3) 0.27(3) Uiso 0.50 1 d P . .
O2 O 0.624(3) 0.749(2) 0.230(3) 0.33(3) Uiso 0.50 1 d P . .
C110 C 0.397(3) 0.5488(10) 0.7417(11) 0.40(4) Uani 1 1 d . . .
H11A H 0.3626 0.5615 0.7251 0.602 Uiso 1 1 calc R . .
H11B H 0.4192 0.5280 0.7251 0.602 Uiso 1 1 calc R . .
H11C H 0.4253 0.5716 0.7512 0.602 Uiso 1 1 calc R . .
N23 N 0.602(5) 0.704(3) 0.001(3) 0.33(5) Uiso 0.50 1 d P . .
C222 C 0.7589(18) 0.6412(11) 0.6518(14) 0.34(3) Uani 1 1 d . . .
H22N H 0.7988 0.6456 0.6380 0.404 Uiso 1 1 calc R . .
H22O H 0.7671 0.6236 0.6767 0.404 Uiso 1 1 calc R . .
C302 C 0.928(4) 0.728(3) 0.453(2) 0.26(3) Uiso 0.50 1 d P . .
C224 C 0.739(2) 0.6955(16) 0.6984(17) 0.31(2) Uani 1 1 d . . .
H22P H 0.7729 0.6779 0.7108 0.471 Uiso 1 1 calc R . .
H22Q H 0.7011 0.6910 0.7134 0.471 Uiso 1 1 calc R . .
H22R H 0.7511 0.7260 0.6998 0.471 Uiso 1 1 calc R . .
C75 C 0.6357(8) 0.3779(7) 0.9635(4) 0.118(6) Uani 1 1 d . . .
C11 C 0.276(2) 0.7633(15) 0.4373(12) 0.30(3) Uani 1 1 d . . .
H11T H 0.2582 0.7620 0.4646 0.456 Uiso 1 1 calc R . .
H11K H 0.2882 0.7343 0.4289 0.456 Uiso 1 1 calc R . .
H11X H 0.2441 0.7744 0.4176 0.456 Uiso 1 1 calc R . .
C303 C 0.851(3) 0.763(2) 0.603(2) 0.21(2) Uiso 0.50 1 d P . .
C332 C 0.597(3) 0.714(2) 0.032(2) 0.20(2) Uiso 0.50 1 d P . .
C304 C 0.886(3) 0.788(2) 0.619(2) 0.22(3) Uiso 0.50 1 d P . .
C9 C 0.5820(14) 0.7675(10) 0.4222(11) 0.242(18) Uani 1 1 d . . .
H9A H 0.5907 0.7675 0.3929 0.363 Uiso 1 1 calc R . .
H9B H 0.5808 0.7377 0.4323 0.363 Uiso 1 1 calc R . .
H9C H 0.6149 0.7835 0.4373 0.363 Uiso 1 1 calc R . .
S30A S 0.5258(3) 0.3373(2) 0.90518(15) 0.0798(15) Uani 0.659(5) 1 d P A 1
C118 C 0.5116(14) 0.3413(14) 0.8507(8) 0.128(13) Uani 0.659(5) 1 d P A 1
C119 C 0.5368(18) 0.3777(9) 0.8299(10) 0.094(10) Uani 0.659(5) 1 d P A 1
C120 C 0.5017(16) 0.3322(12) 0.7665(8) 0.114(8) Uani 0.659(5) 1 d P A 1
C121 C 0.4769(17) 0.3023(16) 0.7869(9) 0.155(13) Uani 0.659(5) 1 d P A 1
H121 H 0.4543 0.2800 0.7731 0.186 Uiso 0.659(5) 1 calc PR A 1
C122 C 0.4828(16) 0.3021(13) 0.8297(8) 0.152(12) Uani 0.659(5) 1 d P A 1
H122 H 0.4691 0.2781 0.8451 0.182 Uiso 0.659(5) 1 calc PR A 1
C123 C 0.498(2) 0.334(2) 0.7125(10) 0.27(3) Uani 0.659(5) 1 d P A 1
H12A H 0.5098 0.3630 0.7033 0.412 Uiso 0.659(5) 1 calc PR A 1
H12B H 0.4555 0.3276 0.7027 0.412 Uiso 0.659(5) 1 calc PR A 1
H12C H 0.5267 0.3127 0.7016 0.412 Uiso 0.659(5) 1 calc PR A 1
S31B S 0.5622(6) 0.3617(4) 0.8952(3) 0.0798(15) Uani 0.341(5) 1 d P A 2
C111 C 0.546(4) 0.365(4) 0.844(2) 0.128(13) Uani 0.341(5) 1 d P A 2
C112 C 0.524(3) 0.3507(16) 0.8151(17) 0.094(10) Uani 0.341(5) 1 d P A 2
C114 C 0.533(3) 0.404(2) 0.7611(14) 0.114(8) Uani 0.341(5) 1 d P A 2
C115 C 0.554(3) 0.429(3) 0.7879(15) 0.155(13) Uani 0.341(5) 1 d P A 2
H115 H 0.5653 0.4575 0.7809 0.186 Uiso 0.341(5) 1 calc PR A 2
C116 C 0.563(3) 0.413(3) 0.8333(16) 0.152(12) Uani 0.341(5) 1 d P A 2
H116 H 0.5786 0.4317 0.8540 0.182 Uiso 0.341(5) 1 calc PR A 2
C117 C 0.518(3) 0.419(4) 0.7151(16) 0.24(6) Uani 0.341(5) 1 d P A 2
H11D H 0.5495 0.4391 0.7063 0.359 Uiso 0.341(5) 1 calc PR A 2
H11E H 0.4768 0.4328 0.7136 0.359 Uiso 0.341(5) 1 calc PR A 2
H11F H 0.5171 0.3934 0.6970 0.359 Uiso 0.341(5) 1 calc PR A 2
C227 C 0.6571(14) 0.4994(16) 0.687(2) 0.31(3) Uani 1 1 d . . .
H22S H 0.6421 0.4875 0.6607 0.372 Uiso 1 1 calc R . .
H22T H 0.6920 0.4806 0.6969 0.372 Uiso 1 1 calc R . .
C220 C 0.8551(17) 0.6207(17) 0.509(2) 0.40(4) Uani 1 1 d . . .
H22U H 0.8556 0.5891 0.5103 0.597 Uiso 1 1 calc R . .
H22V H 0.8931 0.6309 0.4962 0.597 Uiso 1 1 calc R . .
H22W H 0.8187 0.6304 0.4926 0.597 Uiso 1 1 calc R . .
C219 C 0.852(4) 0.639(6) 0.552(3) 0.88(18) Uani 1 1 d . . .
H21E H 0.8370 0.6690 0.5537 1.054 Uiso 1 1 calc R . .
H21F H 0.8882 0.6326 0.5703 1.054 Uiso 1 1 calc R . .
C416 C 0.863(2) 0.920(2) 0.698(4) 0.72(11) Uani 1 1 d . . .
H41N H 0.8597 0.8880 0.6990 1.079 Uiso 1 1 calc R . .
H41O H 0.8366 0.9320 0.7193 1.079 Uiso 1 1 calc R . .
H41P H 0.9061 0.9283 0.7034 1.079 Uiso 1 1 calc R . .
C306 C 0.335(3) 0.197(2) 0.8127(18) 0.20(2) Uiso 0.50 1 d P . .
C329 C 0.592(3) 0.731(2) 0.133(2) 0.21(2) Uiso 0.50 1 d P . .
C301 C 0.896(4) 0.751(3) 0.519(3) 0.27(4) Uiso 0.50 1 d P . .
C309 C 0.355(2) 0.1253(16) 0.8327(14) 0.141(14) Uiso 0.50 1 d P . .
C307 C 0.301(3) 0.258(3) 0.787(2) 0.22(3) Uiso 0.50 1 d P . .
N24 N 1.082(6) 0.746(5) 0.357(4) 0.44(7) Uiso 0.50 1 d P . .
C321 C 0.866(5) 0.781(4) 0.370(3) 0.32(5) Uiso 0.50 1 d P . .
C322 C 0.751(5) 0.773(4) 0.357(3) 0.28(5) Uiso 0.50 1 d P . .
C334 C 0.925(3) 0.829(2) 0.3462(16) 0.162(17) Uiso 0.50 1 d P . .

loop_
_atom_site_aniso_label
_atom_site_aniso_U_11
_atom_site_aniso_U_22
_atom_site_aniso_U_33
_atom_site_aniso_U_23
_atom_site_aniso_U_13
_atom_site_aniso_U_12
Fe1 0.0618(10) 0.0836(13) 0.0415(9) -0.0067(8) 0.0062(7) 0.0118(9)
Fe6 0.0623(11) 0.0873(14) 0.0568(10) 0.0020(9) 0.0042(8) -0.0040(10)
Fe5 0.0710(11) 0.0809(13) 0.0492(9) 0.0012(9) 0.0082(8) 0.0105(10)
Fe4 0.0489(9) 0.0942(14) 0.0472(9) -0.0136(9) 0.0087(7) -0.0105(9)
Fe7 0.0639(10) 0.0745(12) 0.0497(9) -0.0016(9) 0.0094(7) 0.0045(9)
Fe3 0.0533(10) 0.0942(13) 0.0484(9) -0.0079(9) 0.0045(7) -0.0050(10)
Fe2 0.0601(10) 0.0934(14) 0.0472(9) -0.0064(9) 0.0105(7) -0.0112(10)
Fe8 0.0588(10) 0.0777(13) 0.0569(10) -0.0062(9) 0.0088(8) 0.0025(9)
S19 0.074(2) 0.077(2) 0.0471(16) 0.0004(15) 0.0125(14) 0.0029(17)
S3 0.0599(19) 0.085(2) 0.0465(17) -0.0050(15) -0.0010(13) -0.0068(17)
S4 0.0616(18) 0.092(2) 0.0449(16) -0.0102(16) 0.0050(13) -0.0146(17)
S16 0.076(2) 0.076(2) 0.0566(18) 0.0015(16) 0.0109(14) -0.0010(18)
S1 0.0538(17) 0.086(2) 0.0506(16) -0.0106(15) 0.0021(13) 0.0045(16)
S17 0.0592(18) 0.086(2) 0.0580(17) -0.0023(16) 0.0105(14) 0.0076(17)
S22 0.081(2) 0.076(2) 0.074(2) -0.0068(18) 0.0036(16) 0.0183(19)
S9 0.075(2) 0.083(3) 0.076(2) -0.0123(18) -0.0041(17) 0.0020(19)
S2 0.0589(19) 0.107(3) 0.0615(18) 0.0013(18) 0.0177(14) -0.0049(19)
S23 0.083(2) 0.082(2) 0.077(2) -0.0064(19) 0.0108(17) -0.009(2)
S8 0.0505(18) 0.127(3) 0.069(2) -0.021(2) 0.0107(15) -0.0159(19)
S18 0.0654(19) 0.084(2) 0.0635(18) -0.0138(17) -0.0005(15) 0.0048(18)
Ni1 0.1003(13) 0.0820(13) 0.0536(9) -0.0027(8) -0.0046(8) 0.0254(10)
Ni2 0.1260(16) 0.0961(14) 0.0679(11) 0.0122(10) 0.0304(10) 0.0183(13)
S15 0.084(2) 0.103(3) 0.0526(18) 0.0011(18) 0.0064(16) -0.001(2)
S14 0.123(3) 0.086(3) 0.0526(19) -0.0019(18) 0.0205(19) -0.024(2)
S12 0.080(2) 0.087(3) 0.077(2) -0.0164(19) -0.0213(17) 0.001(2)
S27 0.086(2) 0.079(3) 0.094(3) 0.005(2) -0.018(2) 0.012(2)
S11 0.090(3) 0.074(2) 0.084(2) -0.0090(19) -0.0096(18) -0.007(2)
S10 0.091(2) 0.085(3) 0.066(2) 0.0057(18) 0.0121(17) 0.017(2)
S13 0.126(3) 0.083(3) 0.065(2) 0.0083(19) -0.001(2) 0.009(2)
S26 0.083(3) 0.158(4) 0.085(3) 0.035(3) 0.012(2) -0.021(3)
S29 0.283(7) 0.079(3) 0.058(2) -0.005(2) -0.024(3) 0.004(4)
S28 0.089(3) 0.095(3) 0.112(3) 0.012(2) 0.002(2) -0.015(2)
S25 0.098(3) 0.235(6) 0.115(3) 0.085(4) 0.063(3) 0.059(4)
S7 0.140(4) 0.123(3) 0.065(2) -0.014(2) 0.031(2) -0.066(3)
S21 0.173(5) 0.142(4) 0.077(3) 0.008(3) -0.005(3) 0.026(4)
S5 0.230(7) 0.136(5) 0.093(3) -0.039(3) 0.078(4) -0.031(5)
S20 0.190(5) 0.192(5) 0.142(4) 0.091(4) 0.110(4) 0.108(4)
S6 0.274(8) 0.162(5) 0.098(3) -0.064(3) -0.093(4) 0.140(6)
S24 0.072(2) 0.132(4) 0.093(3) -0.005(2) -0.0152(19) -0.006(2)
C58 0.080(9) 0.090(10) 0.035(6) 0.000(6) 0.012(6) 0.002(8)
C177 0.080(9) 0.128(14) 0.060(8) -0.021(8) 0.006(7) -0.049(9)
C57 0.091(9) 0.085(10) 0.031(6) -0.016(6) 0.016(6) -0.019(9)
C124 0.065(9) 0.077(10) 0.064(8) 0.012(7) 0.013(6) 0.003(7)
C60 0.071(8) 0.073(9) 0.038(6) -0.004(6) -0.006(5) -0.003(8)
C61 0.113(12) 0.083(10) 0.021(5) -0.004(6) 0.002(6) 0.005(9)
C12 0.068(8) 0.067(8) 0.056(7) 0.008(6) 0.005(6) -0.002(7)
C19 0.066(8) 0.095(10) 0.065(8) -0.022(7) 0.035(7) -0.015(7)
C125 0.089(10) 0.089(11) 0.056(7) 0.026(7) 0.018(7) -0.009(9)
C409 0.067(10) 0.112(14) 0.154(15) 0.025(12) 0.021(9) -0.010(9)
N4 0.125(11) 0.129(11) 0.079(8) 0.002(8) 0.015(7) 0.045(10)
C81 0.065(8) 0.094(12) 0.072(9) -0.003(8) 0.018(7) -0.005(8)
C27 0.067(8) 0.066(9) 0.065(7) 0.006(7) 0.004(6) 0.009(7)
C82 0.046(7) 0.075(9) 0.081(9) -0.013(8) 0.004(6) -0.001(6)
C51 0.085(12) 0.162(17) 0.096(13) -0.011(12) 0.055(11) -0.002(11)
C13 0.073(9) 0.091(11) 0.064(8) 0.011(8) 0.005(6) -0.013(8)
C49 0.061(8) 0.101(11) 0.066(8) -0.013(7) 0.022(7) -0.011(7)
C56 0.107(11) 0.057(9) 0.043(7) -0.002(6) 0.004(7) -0.007(8)
C53 0.077(10) 0.26(3) 0.051(9) -0.053(11) 0.013(7) -0.019(12)
N11 0.042(7) 0.107(11) 0.171(13) -0.005(10) 0.007(8) -0.004(7)
N1 0.148(14) 0.096(10) 0.141(13) 0.021(10) -0.052(11) 0.016(10)
C28 0.047(7) 0.068(9) 0.074(8) 0.000(7) -0.006(6) 0.000(6)
C5 0.129(15) 0.111(13) 0.075(10) -0.020(10) 0.047(10) -0.037(11)
C104 0.091(11) 0.067(10) 0.113(12) 0.017(9) -0.057(10) -0.006(9)
C20 0.073(9) 0.095(10) 0.047(7) -0.009(7) 0.027(7) -0.001(7)
C405 0.064(10) 0.107(13) 0.145(15) -0.008(11) 0.023(10) -0.039(9)
C84 0.096(11) 0.087(13) 0.100(12) 0.009(11) 0.006(9) 0.013(10)
C129 0.083(9) 0.068(9) 0.056(7) 0.016(7) 0.004(6) 0.014(8)
C229 0.061(9) 0.143(16) 0.108(11) -0.027(11) 0.005(8) 0.033(10)
C50 0.066(9) 0.114(13) 0.088(10) 0.000(9) -0.002(7) -0.018(8)
C97 0.079(10) 0.106(13) 0.124(14) 0.058(11) 0.031(10) 0.038(9)
C73 0.084(9) 0.085(10) 0.060(7) -0.016(7) -0.014(7) 0.026(8)
C230 0.054(9) 0.141(16) 0.127(13) -0.001(12) -0.001(8) 0.009(10)
C32 0.074(9) 0.065(9) 0.088(9) -0.014(7) -0.019(7) 0.017(7)
C74 0.052(8) 0.141(14) 0.077(9) 0.011(9) 0.022(6) 0.041(9)
C107 0.58(7) 0.138(18) 0.20(3) 0.15(2) -0.29(4) -0.19(3)
C66 0.070(11) 0.22(2) 0.168(17) -0.080(18) 0.015(11) 0.017(13)
C65 0.17(2) 0.102(14) 0.113(13) -0.028(11) 0.040(13) -0.004(15)
C52 0.105(13) 0.19(2) 0.062(9) -0.016(10) 0.013(9) -0.018(13)
C23 0.087(12) 0.166(18) 0.101(13) -0.018(12) 0.044(10) -0.045(12)
C59 0.092(11) 0.070(10) 0.051(7) 0.000(6) -0.003(6) 0.007(8)
C88 0.133(14) 0.063(10) 0.145(16) 0.016(10) -0.010(11) -0.014(10)
C42 0.131(14) 0.113(14) 0.059(8) 0.032(10) -0.019(8) -0.015(11)
C90 0.154(17) 0.063(10) 0.101(12) 0.002(9) -0.069(13) 0.012(11)
C43 0.178(19) 0.117(16) 0.067(11) -0.002(10) -0.017(11) 0.001(13)
C128 0.109(13) 0.117(16) 0.064(9) 0.028(9) -0.001(9) -0.006(12)
C21 0.103(11) 0.098(11) 0.073(9) -0.034(8) 0.052(8) -0.030(9)
C91 0.27(2) 0.072(10) 0.030(7) 0.004(6) -0.044(11) -0.070(12)
C64 0.123(15) 0.087(12) 0.171(17) -0.022(12) 0.012(13) 0.032(12)
C89 0.111(15) 0.123(15) 0.105(13) 0.024(11) -0.014(12) -0.022(12)
C35 0.100(12) 0.072(10) 0.093(12) -0.038(9) -0.006(9) 0.003(9)
C86 0.078(9) 0.067(10) 0.102(12) 0.002(9) 0.013(8) -0.004(8)
C231 0.088(13) 0.22(3) 0.104(13) -0.019(15) 0.008(10) 0.006(15)
C83 0.065(9) 0.077(11) 0.114(12) 0.016(9) 0.020(8) 0.015(8)
C30 0.109(12) 0.089(11) 0.075(9) -0.019(8) -0.042(9) 0.016(10)
C33 0.097(11) 0.090(11) 0.115(12) -0.003(9) -0.010(9) 0.032(10)
C80 0.083(10) 0.130(14) 0.099(11) -0.032(10) 0.020(9) 0.029(10)
C24 0.075(10) 0.104(12) 0.107(12) -0.012(9) 0.033(9) -0.028(9)
C29 0.065(8) 0.079(9) 0.060(7) -0.001(7) -0.025(6) 0.000(7)
C54 0.080(10) 0.143(15) 0.061(9) -0.004(9) 0.022(8) 0.007(10)
C40 0.130(14) 0.085(12) 0.091(12) -0.018(10) -0.033(11) 0.001(10)
C55 0.144(15) 0.158(18) 0.083(11) 0.007(11) 0.041(10) 0.000(14)
C85 0.103(12) 0.061(10) 0.110(13) 0.016(10) 0.003(10) -0.003(9)
C98 0.116(14) 0.160(18) 0.094(12) 0.034(12) 0.021(10) -0.016(13)
C31 0.121(13) 0.099(13) 0.103(12) 0.016(11) -0.038(10) 0.020(11)
C38 0.21(3) 0.17(2) 0.117(19) -0.089(17) -0.09(2) 0.04(2)
C406 0.14(2) 0.143(18) 0.118(15) -0.021(13) 0.033(15) -0.001(15)
N3 0.101(11) 0.172(17) 0.191(16) 0.090(14) 0.014(11) -0.030(11)
C2 0.070(10) 0.158(18) 0.159(16) -0.066(15) -0.006(10) 0.061(11)
C127 0.22(2) 0.095(13) 0.031(7) -0.002(7) 0.008(10) 0.010(16)
C67 0.095(11) 0.137(16) 0.102(11) 0.026(12) 0.016(9) -0.002(11)
C3 0.27(3) 0.18(2) 0.093(13) -0.025(14) 0.057(15) -0.16(2)
C44 0.27(3) 0.17(2) 0.099(15) 0.054(15) -0.028(16) -0.05(2)
C34 0.22(2) 0.160(19) 0.129(15) -0.006(14) -0.110(16) 0.074(19)
C126 0.091(10) 0.152(16) 0.048(8) 0.050(9) 0.036(7) 0.051(11)
C17 0.22(2) 0.087(12) 0.098(12) -0.026(10) 0.068(13) -0.012(13)
C26 0.161(16) 0.138(15) 0.082(10) -0.019(10) 0.071(10) -0.034(13)
C22 0.146(16) 0.097(12) 0.074(10) -0.008(9) 0.073(11) -0.015(11)
C99 0.24(3) 0.26(3) 0.085(12) 0.113(16) 0.070(15) 0.09(2)
C78 0.108(12) 0.141(16) 0.131(14) 0.002(12) 0.006(10) 0.059(12)
C36 0.15(2) 0.18(2) 0.141(18) -0.073(16) -0.012(14) -0.020(17)
N12 0.088(11) 0.178(17) 0.168(15) -0.054(13) -0.055(11) 0.064(11)
C410 0.101(14) 0.15(2) 0.21(2) 0.044(18) 0.063(14) 0.016(15)
C46 0.36(5) 0.28(4) 0.035(13) 0.039(16) -0.018(17) -0.09(3)
C109 0.34(4) 0.120(17) 0.125(19) 0.032(15) -0.10(2) 0.01(2)
C16 0.167(17) 0.102(13) 0.063(9) -0.002(9) 0.020(9) -0.057(12)
C72 0.18(2) 0.081(15) 0.34(4) 0.045(19) -0.08(2) 0.038(15)
C105 0.112(14) 0.172(19) 0.126(15) 0.074(14) -0.001(12) 0.005(14)
C47 0.127(16) 0.39(5) 0.052(13) 0.02(2) -0.020(11) -0.03(2)
C14 0.127(13) 0.103(14) 0.067(9) 0.027(9) 0.022(8) -0.015(11)
C25 0.066(11) 0.22(2) 0.141(15) -0.048(15) 0.005(10) -0.041(12)
C411 0.079(12) 0.16(2) 0.175(19) -0.003(16) 0.035(12) -0.004(13)
C15 0.175(18) 0.073(11) 0.112(13) 0.018(10) -0.011(12) -0.049(12)
N2 0.199(19) 0.32(3) 0.061(9) -0.099(14) 0.026(10) -0.16(2)
C4 0.132(16) 0.129(16) 0.117(14) 0.033(12) 0.014(12) -0.009(14)
C96 0.39(4) 0.25(3) 0.074(14) 0.045(15) -0.069(18) -0.17(3)
C69 0.24(3) 0.15(2) 0.54(8) 0.02(3) 0.22(5) -0.08(2)
C18 0.23(3) 0.104(14) 0.119(14) 0.001(11) 0.042(15) -0.078(16)
C70 0.78(16) 0.47(10) 0.12(2) 0.05(4) 0.06(5) -0.26(10)
C8 0.19(2) 0.22(3) 0.130(17) -0.082(18) 0.005(15) 0.10(2)
C45 0.21(2) 0.19(2) 0.047(11) -0.001(12) 0.007(11) 0.021(19)
C401 0.101(14) 0.124(16) 0.20(2) -0.019(15) 0.001(13) -0.073(13)
C402 0.20(3) 0.090(16) 0.28(3) 0.02(2) -0.04(2) -0.050(18)
C113 0.141(18) 0.122(19) 0.17(2) 0.011(18) 0.062(15) 0.020(16)
C92 0.27(3) 0.117(16) 0.076(11) 0.040(11) -0.063(15) -0.093(18)
C87 0.175(18) 0.065(10) 0.111(13) -0.017(9) 0.010(12) -0.009(11)
C39 0.21(3) 0.17(2) 0.124(18) -0.073(15) -0.033(18) -0.06(2)
C232 0.111(14) 0.152(19) 0.146(17) -0.045(15) -0.004(12) -0.036(14)
C221 0.109(14) 0.146(18) 0.181(19) -0.063(15) -0.063(13) 0.094(14)
C218 0.13(2) 0.24(4) 0.35(5) -0.06(4) 0.16(3) -0.03(2)
C225 0.25(4) 0.23(3) 0.19(3) -0.12(2) -0.13(3) 0.19(3)
C71 0.20(2) 0.112(15) 0.117(15) -0.009(12) -0.015(14) 0.061(15)
C76 0.126(15) 0.26(3) 0.076(11) 0.029(14) 0.036(10) 0.106(17)
C93 0.19(2) 0.22(2) 0.124(18) 0.082(16) -0.081(16) -0.141(19)
C413 0.065(10) 0.105(13) 0.183(18) -0.002(13) 0.017(11) -0.032(9)
C94 0.16(2) 0.144(17) 0.121(15) 0.039(13) -0.056(14) -0.097(15)
C414 0.057(14) 0.64(9) 0.26(4) 0.25(5) -0.033(17) -0.02(3)
C415 0.13(2) 0.22(3) 0.19(2) 0.07(2) -0.031(16) -0.09(2)
C100 0.48(6) 0.18(3) 0.24(4) 0.11(3) 0.27(5) 0.07(3)
C108 0.52(10) 0.23(4) 0.26(5) -0.09(4) -0.02(5) 0.14(5)
C102 0.23(3) 0.112(15) 0.140(17) 0.040(13) 0.085(17) -0.009(17)
C10 0.139(17) 0.22(3) 0.122(16) -0.076(17) -0.005(12) -0.050(18)
C101 0.37(5) 0.16(2) 0.13(2) 0.01(2) 0.12(3) -0.08(3)
C68 0.66(7) 0.111(14) 0.109(14) 0.056(12) 0.20(3) 0.22(3)
C77 0.099(12) 0.28(3) 0.097(13) -0.039(16) 0.025(10) 0.076(15)
C63 0.086(13) 0.28(3) 0.113(15) 0.017(18) -0.006(11) -0.013(17)
C41 0.27(4) 0.31(4) 0.16(2) -0.08(2) -0.12(2) 0.06(3)
C403 0.16(2) 0.104(16) 0.31(3) -0.081(19) 0.12(2) -0.068(15)
C223 0.39(6) 0.22(4) 0.32(5) -0.20(4) -0.20(5) 0.22(4)
C407 0.14(2) 0.52(8) 0.18(3) -0.11(4) -0.02(2) 0.13(4)
C226 0.27(5) 0.31(5) 0.22(4) 0.16(4) -0.04(3) 0.09(4)
C62 0.088(13) 0.35(4) 0.149(17) -0.03(2) 0.049(13) -0.109(19)
C106 0.17(2) 0.33(4) 0.110(15) 0.11(2) -0.020(14) -0.04(2)
C103 0.42(5) 0.24(3) 0.14(2) 0.06(2) 0.15(3) 0.02(3)
C7 0.072(15) 0.52(7) 0.31(4) -0.33(5) -0.057(19) 0.10(3)
C1 0.93(11) 0.088(16) 0.103(16) 0.023(13) -0.03(3) 0.28(4)
C79 0.16(2) 0.33(4) 0.151(17) 0.08(2) 0.099(16) 0.12(2)
C6 0.049(12) 0.58(7) 0.17(2) -0.24(4) 0.009(13) -0.01(2)
C408 0.14(2) 0.25(3) 0.21(3) -0.02(2) 0.04(2) -0.02(2)
C412 0.19(3) 0.19(3) 0.155(19) 0.001(19) 0.088(18) 0.02(2)
C217 0.071(16) 0.23(4) 0.33(5) -0.15(3) -0.02(2) 0.037(19)
C95 0.150(17) 0.28(3) 0.171(19) 0.086(18) -0.077(15) -0.165(19)
C228 0.29(4) 0.37(5) 0.125(19) 0.06(2) 0.04(2) 0.21(4)
C37 0.18(2) 0.27(4) 0.15(2) -0.12(2) -0.02(2) -0.01(2)
C48 0.29(4) 0.35(5) 0.084(15) -0.03(2) 0.047(19) -0.08(3)
C404 0.17(2) 0.111(19) 0.37(5) -0.06(2) 0.15(3) -0.056(17)
C110 0.78(11) 0.19(3) 0.23(3) 0.14(3) -0.12(5) -0.21(4)
C222 0.31(5) 0.23(3) 0.46(6) -0.23(4) -0.23(5) 0.19(3)
C224 0.29(6) 0.24(5) 0.42(8) 0.01(5) 0.03(5) 0.04(4)
C75 0.121(12) 0.175(17) 0.059(8) 0.013(9) 0.046(8) 0.073(12)
C11 0.28(4) 0.35(5) 0.29(4) -0.18(4) 0.01(3) -0.15(4)
C9 0.20(3) 0.19(3) 0.34(4) -0.13(3) 0.12(3) 0.00(2)
S30A 0.107(4) 0.078(4) 0.056(3) 0.001(3) 0.019(3) 0.002(3)
C118 0.09(2) 0.24(4) 0.056(13) 0.048(18) 0.037(14) 0.06(2)
C119 0.15(2) 0.058(18) 0.082(19) 0.041(15) 0.059(18) 0.056(19)
C120 0.15(2) 0.12(2) 0.066(14) 0.028(15) 0.013(14) 0.032(19)
C121 0.17(3) 0.23(4) 0.071(17) -0.03(2) -0.003(15) 0.00(3)
C122 0.19(3) 0.20(3) 0.062(15) -0.067(18) 0.002(15) 0.01(2)
C123 0.23(5) 0.50(11) 0.09(2) -0.08(4) -0.02(2) 0.03(6)
S31B 0.107(4) 0.078(4) 0.056(3) 0.001(3) 0.019(3) 0.002(3)
C111 0.09(2) 0.24(4) 0.056(13) 0.048(18) 0.037(14) 0.06(2)
C112 0.15(2) 0.058(18) 0.082(19) 0.041(15) 0.059(18) 0.056(19)
C114 0.15(2) 0.12(2) 0.066(14) 0.028(15) 0.013(14) 0.032(19)
C115 0.17(3) 0.23(4) 0.071(17) -0.03(2) -0.003(15) 0.00(3)
C116 0.19(3) 0.20(3) 0.062(15) -0.067(18) 0.002(15) 0.01(2)
C117 0.11(5) 0.54(19) 0.06(3) 0.04(6) -0.05(3) 0.11(8)
C227 0.09(2) 0.31(5) 0.53(9) -0.14(6) 0.05(3) -0.03(3)
C220 0.13(3) 0.29(5) 0.79(13) -0.04(7) 0.16(5) 0.10(3)
C219 0.30(9) 1.8(5) 0.47(12) 0.4(2) -0.16(8) -0.38(17)
C416 0.21(5) 0.43(8) 1.5(3) -0.54(13) -0.38(11) 0.05(5)

loop_
_atom_type_symbol
_atom_type_description
_atom_type_scat_dispersion_real
_atom_type_scat_dispersion_imag
_atom_type_scat_source
C C 0.0033 0.0016 'International Tables Vol C Tables 4.2.6.8 and 6.1.1.4'
H H 0.0000 0.0000 'International Tables Vol C Tables 4.2.6.8 and 6.1.1.4'
N N 0.0061 0.0033 'International Tables Vol C Tables 4.2.6.8 and 6.1.1.4'
O O 0.0106 0.0060 'International Tables Vol C Tables 4.2.6.8 and 6.1.1.4'
S S 0.1246 0.1234 'International Tables Vol C Tables 4.2.6.8 and 6.1.1.4'
Fe Fe 0.3463 0.8444 'International Tables Vol C Tables 4.2.6.8 and 6.1.1.4'
Ni Ni 0.3393 1.1124 'International Tables Vol C Tables 4.2.6.8 and 6.1.1.4'

loop_
_geom_angle_atom_site_label_1
_geom_angle_atom_site_label_2
_geom_angle_atom_site_label_3
_geom_angle
S3 Fe1 S1 103.02(12)
S3 Fe1 S2 101.60(13)
S1 Fe1 S2 98.27(14)
S3 Fe1 S5 112.57(19)
S1 Fe1 S5 141.0(2)
S2 Fe1 S5 89.90(19)
S3 Fe1 S6 104.5(2)
S1 Fe1 S6 91.69(15)
S2 Fe1 S6 149.1(2)
S5 Fe1 S6 65.0(2)
S3 Fe1 Fe4 52.77(9)
S1 Fe1 Fe4 51.33(9)
S2 Fe1 Fe4 97.23(9)
S5 Fe1 Fe4 164.69(17)
S6 Fe1 Fe4 111.6(2)
S3 Fe1 Fe3 52.43(9)
S1 Fe1 Fe3 96.65(9)
S2 Fe1 Fe3 50.67(9)
S5 Fe1 Fe3 117.3(2)
S6 Fe1 Fe3 156.7(2)
Fe4 Fe1 Fe3 59.47(5)
S3 Fe1 Ni1 75.75(10)
S1 Fe1 Ni1 133.64(11)
S2 Fe1 Ni1 127.74(11)
S5 Fe1 Ni1 48.07(15)
S6 Fe1 Ni1 46.56(12)
Fe4 Fe1 Ni1 118.05(8)
Fe3 Fe1 Ni1 115.65(8)
S3 Fe1 Fe2 97.06(10)
S1 Fe1 Fe2 50.35(9)
S2 Fe1 Fe2 50.05(9)
S5 Fe1 Fe2 134.98(16)
S6 Fe1 Fe2 140.04(13)
Fe4 Fe1 Fe2 57.77(6)
Fe3 Fe1 Fe2 56.72(6)
Ni1 Fe1 Fe2 172.20(8)
S17 Fe6 S24 105.27(16)
S17 Fe6 S19 104.24(14)
S24 Fe6 S19 120.71(16)
S17 Fe6 S16 104.37(13)
S24 Fe6 S16 118.44(18)
S19 Fe6 S16 101.96(13)
S17 Fe6 Fe8 53.33(10)
S24 Fe6 Fe8 139.73(16)
S19 Fe6 Fe8 52.49(9)
S16 Fe6 Fe8 100.94(11)
S17 Fe6 Fe7 99.31(11)
S24 Fe6 Fe7 155.40(15)
S19 Fe6 Fe7 52.19(9)
S16 Fe6 Fe7 52.43(10)
Fe8 Fe6 Fe7 59.13(6)
S17 Fe6 Fe5 53.25(10)
S24 Fe6 Fe5 135.92(14)
S19 Fe6 Fe5 102.81(11)
S16 Fe6 Fe5 52.18(9)
Fe8 Fe6 Fe5 63.44(7)
Fe7 Fe6 Fe5 60.80(6)
S16 Fe5 S17 102.71(13)
S16 Fe5 S18 101.17(13)
S17 Fe5 S18 97.22(14)
S16 Fe5 S21 116.27(18)
S17 Fe5 S21 137.36(17)
S18 Fe5 S21 91.78(19)
S16 Fe5 S20 100.4(2)
S17 Fe5 S20 90.89(14)
S18 Fe5 S20 154.6(2)
S21 Fe5 S20 66.6(2)
S16 Fe5 Fe6 52.46(10)
S17 Fe5 Fe6 51.28(9)
S18 Fe5 Fe6 96.19(10)
S21 Fe5 Fe6 167.32(18)
S20 Fe5 Fe6 107.52(18)
S16 Fe5 Fe7 51.72(9)
S17 Fe5 Fe7 96.46(10)
S18 Fe5 Fe7 50.70(9)
S21 Fe5 Fe7 120.64(16)
S20 Fe5 Fe7 152.09(19)
Fe6 Fe5 Fe7 59.07(6)
S16 Fe5 Ni2 78.86(11)
S17 Fe5 Ni2 134.47(11)
S18 Fe5 Ni2 127.53(12)
S21 Fe5 Ni2 46.74(16)
S20 Fe5 Ni2 45.33(12)
Fe6 Fe5 Ni2 120.94(9)
Fe7 Fe5 Ni2 117.12(8)
S16 Fe5 Fe8 96.28(10)
S17 Fe5 Fe8 50.23(9)
S18 Fe5 Fe8 49.16(10)
S21 Fe5 Fe8 134.47(18)
S20 Fe5 Fe8 140.35(13)
Fe6 Fe5 Fe8 57.33(6)
Fe7 Fe5 Fe8 56.62(6)
Ni2 Fe5 Fe8 173.73(8)
S1 Fe4 S8 107.84(14)
S1 Fe4 S4 103.59(14)
S8 Fe4 S4 121.16(13)
S1 Fe4 S3 105.13(12)
S8 Fe4 S3 114.74(15)
S4 Fe4 S3 102.83(13)
S1 Fe4 Fe2 53.20(9)
S8 Fe4 Fe2 143.70(14)
S4 Fe4 Fe2 52.37(9)
S3 Fe4 Fe2 100.89(10)
S1 Fe4 Fe3 99.63(10)
S8 Fe4 Fe3 152.34(14)
S4 Fe4 Fe3 52.57(9)
S3 Fe4 Fe3 52.87(9)
Fe2 Fe4 Fe3 58.80(6)
S1 Fe4 Fe1 54.02(9)
S8 Fe4 Fe1 135.83(11)
S4 Fe4 Fe1 102.89(10)
S3 Fe4 Fe1 52.23(9)
Fe2 Fe4 Fe1 63.08(6)
Fe3 Fe4 Fe1 60.73(6)
S22 Fe7 S18 113.66(14)
S22 Fe7 S19 123.86(13)
S18 Fe7 S19 104.13(14)
S22 Fe7 S16 105.09(15)
S18 Fe7 S16 105.09(13)
S19 Fe7 S16 103.15(14)
S22 Fe7 Fe8 152.32(13)
S18 Fe7 Fe8 52.86(10)
S19 Fe7 Fe8 52.99(9)
S16 Fe7 Fe8 102.07(11)
S22 Fe7 Fe6 144.66(13)
S18 Fe7 Fe6 99.84(10)
S19 Fe7 Fe6 52.87(9)
S16 Fe7 Fe6 53.00(10)
Fe8 Fe7 Fe6 59.95(6)
S22 Fe7 Fe5 132.74(12)
S18 Fe7 Fe5 54.43(10)
S19 Fe7 Fe5 102.79(10)
S16 Fe7 Fe5 51.99(9)
Fe8 Fe7 Fe5 63.47(6)
Fe6 Fe7 Fe5 60.13(6)
S2 Fe3 S9 114.43(14)
S2 Fe3 S4 104.95(15)
S9 Fe3 S4 122.58(14)
S2 Fe3 S3 104.21(13)
S9 Fe3 S3 105.87(14)
S4 Fe3 S3 102.77(13)
S2 Fe3 Fe2 53.56(10)
S9 Fe3 Fe2 152.03(13)
S4 Fe3 Fe2 52.91(10)
S3 Fe3 Fe2 101.83(11)
S2 Fe3 Fe4 100.02(11)
S9 Fe3 Fe4 143.94(13)
S4 Fe3 Fe4 52.59(9)
S3 Fe3 Fe4 52.78(9)
Fe2 Fe3 Fe4 60.02(6)
S2 Fe3 Fe1 53.98(10)
S9 Fe3 Fe1 134.59(12)
S4 Fe3 Fe1 102.13(11)
S3 Fe3 Fe1 51.81(9)
Fe2 Fe3 Fe1 63.16(6)
Fe4 Fe3 Fe1 59.80(6)
S7 Fe2 S4 120.72(14)
S7 Fe2 S2 104.59(16)
S4 Fe2 S2 105.04(15)
S7 Fe2 S1 118.37(18)
S4 Fe2 S1 103.62(13)
S2 Fe2 S1 102.27(13)
S7 Fe2 Fe3 139.09(16)
S4 Fe2 Fe3 53.81(10)
S2 Fe2 Fe3 52.75(10)
S1 Fe2 Fe3 100.90(12)
S7 Fe2 Fe4 154.95(15)
S4 Fe2 Fe4 53.28(9)
S2 Fe2 Fe4 100.33(12)
S1 Fe2 Fe4 52.33(10)
Fe3 Fe2 Fe4 61.18(7)
S7 Fe2 Fe1 138.06(11)
S4 Fe2 Fe1 100.38(11)
S2 Fe2 Fe1 52.47(10)
S1 Fe2 Fe1 52.09(9)
Fe3 Fe2 Fe1 60.12(6)
Fe4 Fe2 Fe1 59.15(6)
S18 Fe8 S23 108.76(16)
S18 Fe8 S19 104.43(13)
S23 Fe8 S19 119.83(14)
S18 Fe8 S17 101.69(14)
S23 Fe8 S17 115.98(14)
S19 Fe8 S17 104.12(13)
S18 Fe8 Fe7 53.02(10)
S23 Fe8 Fe7 143.14(12)
S19 Fe8 Fe7 53.14(10)
S17 Fe8 Fe7 100.01(12)
S18 Fe8 Fe6 100.75(12)
S23 Fe8 Fe6 150.27(13)
S19 Fe8 Fe6 53.33(9)
S17 Fe8 Fe6 52.37(10)
Fe7 Fe8 Fe6 60.92(7)
S18 Fe8 Fe5 52.84(10)
S23 Fe8 Fe5 139.95(12)
S19 Fe8 Fe5 100.03(11)
S17 Fe8 Fe5 51.20(10)
Fe7 Fe8 Fe5 59.91(6)
Fe6 Fe8 Fe5 59.23(6)
Fe8 S19 Fe7 73.86(11)
Fe8 S19 Fe6 74.19(10)
Fe7 S19 Fe6 74.94(11)
Fe1 S3 Fe4 75.00(12)
Fe1 S3 Fe3 75.76(12)
Fe4 S3 Fe3 74.34(12)
Fe2 S4 Fe3 73.28(11)
Fe2 S4 Fe4 74.35(11)
Fe3 S4 Fe4 74.84(11)
Fe7 S16 Fe5 76.30(12)
Fe7 S16 Fe6 74.57(12)
Fe5 S16 Fe6 75.36(12)
Fe4 S1 Fe2 74.47(11)
Fe4 S1 Fe1 74.65(12)
Fe2 S1 Fe1 77.56(11)
Fe6 S17 Fe8 74.30(10)
Fe6 S17 Fe5 75.46(12)
Fe8 S17 Fe5 78.57(11)
C73 S22 Fe7 112.4(5)
C27 S9 Fe3 113.3(5)
Fe3 S2 Fe2 73.69(11)
Fe3 S2 Fe1 75.35(12)
Fe2 S2 Fe1 77.48(11)
C81 S23 Fe8 113.8(5)
C19 S8 Fe4 115.1(5)
Fe8 S18 Fe7 74.12(12)
Fe8 S18 Fe5 77.99(12)
Fe7 S18 Fe5 74.87(12)
N2 Ni1 N1 102.8(11)
N2 Ni1 S6 94.2(10)
N1 Ni1 S6 162.2(6)
N2 Ni1 S5 170.6(10)
N1 Ni1 S5 85.9(6)
S6 Ni1 S5 76.8(3)
N2 Ni1 Fe1 120.8(6)
N1 Ni1 Fe1 114.3(5)
S6 Ni1 Fe1 59.40(16)
S5 Ni1 Fe1 57.14(13)
N3 Ni2 N4 99.2(7)
N3 Ni2 S20 95.7(6)
N4 Ni2 S20 164.8(5)
N3 Ni2 S21 175.3(6)
N4 Ni2 S21 85.4(5)
S20 Ni2 S21 79.6(3)
N3 Ni2 Fe5 121.7(5)
N4 Ni2 Fe5 109.9(4)
S20 Ni2 Fe5 58.95(14)
S21 Ni2 Fe5 55.06(14)
C49 S15 C57 102.6(6)
C56 S14 C21 104.2(7)
C29 S12 C60 107.0(6)
C124 S27 C83 105.5(7)
C35 S11 C59 100.4(7)
C58 S10 C13 106.3(7)
C42 S13 C61 101.0(7)
C125 S26 C97 103.1(9)
C128 S29 C91 101.7(8)
C129 S28 C104 98.2(7)
C75 S25 C126 104.0(9)
C177 S7 Fe2 112.8(5)
C68 S21 Ni2 91.5(14)
C68 S21 Fe5 102.5(9)
Ni2 S21 Fe5 78.20(18)
C1 S5 Ni1 104.3(9)
C1 S5 Fe1 112.2(8)
Ni1 S5 Fe1 74.79(15)
C62 S20 Ni2 87.6(9)
C62 S20 Fe5 111.3(6)
Ni2 S20 Fe5 75.72(15)
C7 S6 Ni1 92.5(13)
C7 S6 Fe1 108.1(8)
Ni1 S6 Fe1 74.05(16)
C89 S24 Fe6 117.4(8)
C57 C58 C59 120.7(13)
C57 C58 S10 117.3(11)
C59 C58 S10 122.0(11)
C16 C177 C12 121.0(13)
C16 C177 S7 116.2(11)
C12 C177 S7 122.8(13)
C58 C57 C56 121.8(12)
C58 C57 S15 116.9(11)
C56 C57 S15 121.1(11)
C125 C124 C129 120.8(12)
C125 C124 S27 122.7(11)
C129 C124 S27 115.9(10)
C59 C60 C61 119.9(12)
C59 C60 S12 118.3(11)
C61 C60 S12 121.5(11)
C56 C61 C60 121.6(12)
C56 C61 S13 118.6(11)
C60 C61 S13 119.4(11)
C177 C12 C13 119.0(13)
C20 C19 C24 121.1(12)
C20 C19 S8 122.5(9)
C24 C19 S8 116.4(11)
C124 C125 C126 115.5(14)
C124 C125 S26 121.0(12)
C126 C125 S26 123.4(12)
N11 C409 C411 116.2(13)
C67 N4 C66 102.7(13)
C67 N4 C71 114.2(16)
C66 N4 C71 113.1(16)
C67 N4 Ni2 106.6(10)
C66 N4 Ni2 111.1(11)
C71 N4 Ni2 108.9(10)
C82 C81 C86 116.8(13)
C82 C81 S23 125.8(12)
C86 C81 S23 117.4(11)
C32 C27 C28 118.1(11)
C32 C27 S9 119.8(10)
C28 C27 S9 122.1(10)
C83 C82 C81 121.6(14)
C54 C51 C50 122.3(14)
C14 C13 C12 123.3(12)
C14 C13 S10 117.8(11)
C12 C13 S10 118.8(11)
C50 C49 C53 115.2(12)
C50 C49 S15 117.7(11)
C53 C49 S15 127.0(10)
C57 C56 C61 116.6(12)
C57 C56 S14 124.3(12)
C61 C56 S14 118.7(11)
C52 C53 C49 120.2(14)
C405 N11 C409 112.9(13)
C405 N11 C401 111.8(15)
C409 N11 C401 106.0(13)
C405 N11 C413 105.8(12)
C409 N11 C413 111.0(14)
C401 N11 C413 109.4(14)
C3 N1 C8 116.4(18)
C3 N1 C2 109.5(15)
C8 N1 C2 107.8(17)
C3 N1 Ni1 110.8(19)
C8 N1 Ni1 108.2(11)
C2 N1 Ni1 103.3(9)
C29 C28 C27 122.4(12)
C4 C5 N2 113.2(14)
C109 C104 C105 123(2)
C109 C104 S28 115(2)
C105 C104 S28 121.8(13)
C19 C20 C21 121.4(12)
N11 C405 C406 114.1(13)
C83 C84 C85 115.9(15)
C83 C84 C88 123.7(16)
C85 C84 C88 120.1(15)
C128 C129 C124 122.1(13)
C128 C129 S28 117.2(13)
C124 C129 S28 119.8(10)
C230 C229 N12 119.9(14)
C51 C50 C49 121.7(14)
C102 C97 C98 120.5(16)
C102 C97 S26 114.5(17)
C98 C97 S26 124.9(15)
C74 C73 C80 117.9(13)
C74 C73 S22 124.4(10)
C80 C73 S22 117.7(12)
C229 C230 C231 115.9(15)
C27 C32 C31 119.4(13)
C27 C32 C33 122.2(12)
C31 C32 C33 118.4(13)
C73 C74 C75 121.9(13)
C108 C107 C106 131(4)
C108 C107 C110 126(5)
C106 C107 C110 101(4)
N4 C66 C65 114.7(14)
C64 C65 C66 107.4(17)
C53 C52 C54 125.7(16)
C22 C23 C24 125.5(14)
C60 C59 C58 119.1(13)
C60 C59 S11 121.0(11)
C58 C59 S11 119.6(11)
C44 C42 C43 115.3(18)
C44 C42 S13 122.8(18)
C43 C42 S13 121.6(13)
C89 C90 C91 123.0(18)
C45 C43 C42 123(2)
C127 C128 C129 117.6(17)
C127 C128 S29 118.1(17)
C129 C128 S29 124.2(15)
C20 C21 C22 120.3(15)
C20 C21 S14 122.5(10)
C22 C21 S14 117.0(12)
C90 C91 C92 117(2)
C90 C91 S29 122.9(17)
C92 C91 S29 119.4(13)
C65 C64 N3 115.9(18)
C94 C89 C90 119.1(18)
C94 C89 S24 119.3(17)
C90 C89 S24 121.6(15)
C40 C35 C36 116.2(17)
C40 C35 S11 127.6(14)
C36 C35 S11 116.2(16)
C85 C86 C81 118.7(14)
C85 C86 C87 122.0(14)
C81 C86 C87 119.1(14)
C232 C231 C230 116.1(16)
C84 C83 C82 122.1(15)
C84 C83 S27 117.4(13)
C82 C83 S27 120.2(12)
C29 C30 C31 117.9(12)
C29 C30 C34 122.5(15)
C31 C30 C34 119.3(15)
C77 C80 C73 117.2(17)
C77 C80 C78 122.6(15)
C73 C80 C78 120.1(14)
C23 C24 C19 115.6(14)
C23 C24 C25 119.4(14)
C19 C24 C25 124.9(15)
C30 C29 C28 119.6(12)
C30 C29 S12 118.3(10)
C28 C29 S12 122.0(10)
C51 C54 C52 114.5(13)
C51 C54 C55 123.4(15)
C52 C54 C55 122.0(16)
C35 C40 C39 122(2)
C86 C85 C84 124.3(15)
C97 C98 C99 113(2)
C32 C31 C30 122.5(14)
C37 C38 C39 119(2)
C37 C38 C41 119(3)
C39 C38 C41 121(3)
C407 C406 C405 117(2)
C64 N3 C69 113.0(18)
C64 N3 C63 99.0(18)
C69 N3 C63 114(2)
C64 N3 Ni2 117.0(12)
C69 N3 Ni2 105(2)
C63 N3 Ni2 109.1(13)
C1 C2 N1 110.0(17)
C128 C127 C126 123.7(18)
C128 C127 S30A 115.0(18)
C126 C127 S30A 121(2)
C128 C127 S31B 139.3(16)
C126 C127 S31B 91.5(17)
S30A C127 S31B 34.6(5)
C68 C67 N4 99.1(17)
N1 C3 C4 122(2)
C46 C44 C42 121(3)
C127 C126 C125 119.6(14)
C127 C126 S25 127.7(16)
C125 C126 S25 112.6(15)
C23 C22 C21 116.1(13)
C23 C22 C26 123.1(15)
C21 C22 C26 120.8(18)
C100 C99 C98 126(3)
C37 C36 C35 121(2)
C221 N12 C229 110.6(13)
C221 N12 C217 112(2)
C229 N12 C217 108.2(17)
C221 N12 C225 111.3(16)
C229 N12 C225 108(2)
C217 N12 C225 106(2)
C411 C410 C412 109.5(18)
C47 C46 C44 124(3)
C104 C109 C108 117(4)
C177 C16 C15 116.4(13)
C177 C16 C18 121.8(15)
C15 C16 C18 121.8(16)
C104 C105 C106 119(2)
C46 C47 C45 120(2)
C46 C47 C48 123(3)
C45 C47 C48 117(3)
C13 C14 C15 116.2(16)
C13 C14 C17 122.4(13)
C15 C14 C17 121.1(17)
C410 C411 C409 115.5(18)
C14 C15 C16 124.0(15)
C6 N2 C10 112(2)
C6 N2 C5 101(2)
C10 N2 C5 110.3(19)
C6 N2 Ni1 116(2)
C10 N2 Ni1 104.4(13)
C5 N2 Ni1 113.4(15)
C3 C4 C5 113.8(19)
N3 C69 C70 118(3)
N1 C8 C9 117(2)
C43 C45 C47 117(2)
C403 C401 N11 113.9(14)
C114 C113 C120 139(4)
C114 C113 C112 139(5)
C120 C113 C112 82(3)
C114 C113 C119 105(3)
C120 C113 C119 116(2)
C112 C113 C119 34(2)
C93 C92 C91 115.8(16)
C93 C92 C96 123(2)
C91 C92 C96 121(2)
C38 C39 C40 119(3)
N12 C221 C222 115.4(14)
C217 C218 C219 108(4)
N12 C225 C226 115.8(16)
C72 C71 N4 119(2)
C77 C76 C75 114.6(15)
C77 C76 C79 120.1(17)
C75 C76 C79 125.2(19)
C94 C93 C92 125(2)
C415 C413 N11 117.5(14)
C93 C94 C89 119(2)
C93 C94 C95 117.3(19)
C89 C94 C95 123.5(19)
C416 C414 C415 137(6)
C414 C415 C413 117(2)
C99 C100 C101 115(2)
C99 C100 C103 123(5)
C101 C100 C103 122(5)
C107 C108 C109 120(5)
C101 C102 C97 120(3)
C11 C10 N2 116(2)
C102 C101 C100 125(3)
C67 C68 S21 136(3)
C76 C77 C80 125.0(16)
C62 C63 N3 96(2)
C401 C403 C404 108.9(17)
C224 C223 C222 115(4)
C406 C407 C408 121(3)
C227 C226 C225 119(5)
C63 C62 S20 124.3(15)
C105 C106 C107 109(3)
C6 C7 S6 109.1(14)
C2 C1 S5 110.5(19)
N2 C6 C7 109(3)
C218 C217 N12 115(2)
C38 C37 C36 122(3)
C334 C318 C319 69(5)
C402 C404 C403 113(2)
C321 C319 C334 81(6)
C321 C319 C318 119(7)
C334 C319 C318 39(3)
C301 O1 C303 149(7)
C334 C316 C313 170(5)
N24 C313 C316 122(10)
O2 C326 C329 152(7)
O2 C327 C325 149(10)
C327 O2 C326 162(9)
C221 C222 C223 109(2)
C74 C75 C76 123.0(16)
C74 C75 S25 120.4(12)
C76 C75 S25 115.6(13)
C304 C303 O1 91(7)
N23 C332 C330 139(9)
C118 S30A C127 97.1(13)
C119 C118 C122 125(3)
C119 C118 S30A 118(3)
C122 C118 S30A 117(3)
C118 C119 C113 107(3)
C121 C120 C113 132(3)
C121 C120 C123 123(4)
C113 C120 C123 104(4)
C120 C121 C122 120(4)
C121 C122 C118 118(4)
C111 S31B C127 103(2)
C112 C111 C116 106(7)
C112 C111 S31B 150(10)
C116 C111 S31B 103(6)
C111 C112 C113 127(8)
C113 C114 C115 109(5)
C113 C114 C117 128(7)
C115 C114 C117 123(8)
C114 C115 C116 120(7)
C115 C116 C111 119(5)
C228 C227 C226 126(5)
C220 C219 C218 74(7)
N21 C306 C307 163(5)
O1 C301 C302 168(6)
C308 C309 N22 152(5)
C318 C334 C319 72(5)
C318 C334 C316 139(6)
C319 C334 C316 147(5)

loop_
_geom_bond_atom_site_label_1
_geom_bond_atom_site_label_2
_geom_bond_distance
Fe1 S3 2.275(4)
Fe1 S1 2.332(3)
Fe1 S2 2.345(4)
Fe1 S5 2.454(4)
Fe1 S6 2.524(6)
Fe1 Fe4 2.780(2)
Fe1 Fe3 2.805(2)
Fe1 Ni1 2.819(3)
Fe1 Fe2 2.887(2)
Fe6 S17 2.256(4)
Fe6 S24 2.257(4)
Fe6 S19 2.286(3)
Fe6 S16 2.294(4)
Fe6 Fe8 2.742(3)
Fe6 Fe7 2.769(2)
Fe6 Fe5 2.799(2)
Fe5 S16 2.285(4)
Fe5 S17 2.317(4)
Fe5 S18 2.374(4)
Fe5 S21 2.438(5)
Fe5 S20 2.573(5)
Fe5 Fe7 2.818(2)
Fe5 Ni2 2.911(3)
Fe5 Fe8 2.914(3)
Fe4 S1 2.250(4)
Fe4 S8 2.262(3)
Fe4 S4 2.280(3)
Fe4 S3 2.291(4)
Fe4 Fe2 2.739(2)
Fe4 Fe3 2.770(2)
Fe7 S22 2.256(4)
Fe7 S18 2.259(4)
Fe7 S19 2.265(4)
Fe7 S16 2.276(4)
Fe7 Fe8 2.719(3)
Fe3 S2 2.243(4)
Fe3 S9 2.257(4)
Fe3 S4 2.279(4)
Fe3 S3 2.294(4)
Fe3 Fe2 2.705(3)
Fe2 S7 2.245(5)
Fe2 S4 2.253(3)
Fe2 S2 2.267(4)
Fe2 S1 2.276(3)
Fe8 S18 2.254(4)
Fe8 S23 2.255(4)
Fe8 S19 2.261(3)
Fe8 S17 2.285(3)
S22 C73 1.755(14)
S9 C27 1.768(13)
S23 C81 1.764(15)
S8 C19 1.783(13)
Ni1 N2 1.944(16)
Ni1 N1 1.996(16)
Ni1 S6 2.129(5)
Ni1 S5 2.173(6)
Ni2 N3 2.022(19)
Ni2 N4 2.047(13)
Ni2 S20 2.136(5)
Ni2 S21 2.166(7)
S15 C49 1.752(13)
S15 C57 1.789(14)
S14 C56 1.736(14)
S14 C21 1.789(17)
S12 C29 1.764(14)
S12 C60 1.789(13)
S27 C124 1.762(14)
S27 C83 1.770(17)
S11 C35 1.719(17)
S11 C59 1.767(15)
S10 C58 1.782(14)
S10 C13 1.788(13)
S13 C42 1.752(16)
S13 C61 1.792(14)
S26 C125 1.730(15)
S26 C97 1.765(16)
S29 C128 1.75(2)
S29 C91 1.74(2)
S28 C129 1.731(14)
S28 C104 1.812(18)
S25 C75 1.767(19)
S25 C126 1.790(16)
S7 C177 1.775(15)
S21 C68 1.50(3)
S5 C1 1.678(19)
S20 C62 2.04(2)
S6 C7 2.06(4)
S24 C89 1.72(2)
C58 C57 1.393(18)
C58 C59 1.406(18)
C177 C16 1.37(2)
C177 C12 1.386(18)
C57 C56 1.400(18)
C124 C125 1.424(19)
C124 C129 1.425(18)
C60 C59 1.365(17)
C60 C61 1.430(18)
C61 C56 1.406(19)
C12 C13 1.401(18)
C19 C20 1.357(18)
C19 C24 1.413(18)
C125 C126 1.46(2)
C409 N11 1.50(2)
C409 C411 1.55(3)
N4 C67 1.46(2)
N4 C66 1.48(2)
N4 C71 1.50(2)
C81 C82 1.388(18)
C81 C86 1.45(2)
C27 C32 1.376(17)
C27 C28 1.408(17)
C82 C83 1.381(19)
C51 C54 1.36(2)
C51 C50 1.39(2)
C13 C14 1.36(2)
C49 C50 1.383(18)
C49 C53 1.43(2)
C53 C52 1.310(19)
N11 C405 1.48(2)
N11 C401 1.50(2)
N11 C413 1.53(2)
N1 C3 1.34(2)
N1 C8 1.49(2)
N1 C2 1.64(2)
C28 C29 1.386(16)
C5 C4 1.50(2)
C5 N2 1.67(3)
C104 C109 1.32(3)
C104 C105 1.38(2)
C20 C21 1.375(17)
C405 C406 1.52(3)
C84 C83 1.37(2)
C84 C85 1.41(2)
C84 C88 1.51(2)
C129 C128 1.40(2)
C229 C230 1.46(2)
C229 N12 1.48(2)
C97 C102 1.37(3)
C97 C98 1.40(3)
C73 C74 1.372(19)
C73 C80 1.418(19)
C230 C231 1.49(3)
C32 C31 1.38(2)
C32 C33 1.514(19)
C74 C75 1.367(18)
C107 C108 1.05(9)
C107 C106 1.53(5)
C107 C110 1.71(5)
C66 C65 1.61(3)
C65 C64 1.45(3)
C52 C54 1.39(2)
C23 C22 1.38(2)
C23 C24 1.38(2)
C42 C44 1.34(3)
C42 C43 1.45(2)
C90 C89 1.39(3)
C90 C91 1.41(2)
C43 C45 1.32(2)
C128 C127 1.34(3)
C21 C22 1.41(2)
C91 C92 1.45(3)
C64 N3 1.45(2)
C89 C94 1.38(3)
C35 C40 1.31(2)
C35 C36 1.41(3)
C86 C85 1.35(2)
C86 C87 1.53(2)
C231 C232 1.47(3)
C30 C29 1.370(19)
C30 C31 1.41(2)
C30 C34 1.52(2)
C80 C77 1.42(3)
C80 C78 1.58(2)
C24 C25 1.45(2)
C54 C55 1.490(19)
C40 C39 1.44(3)
C98 C99 1.47(3)
C38 C37 1.33(4)
C38 C39 1.32(4)
C38 C41 1.69(3)
N21 C306 1.31(6)
C406 C407 1.22(4)
N3 C69 1.57(4)
N3 C63 1.63(3)
C2 C1 1.41(3)
C127 C126 1.44(3)
C127 S30A 1.84(2)
C127 S31B 1.91(3)
C67 C68 1.38(2)
C3 C4 1.44(2)
C44 C46 1.35(3)
C17 C14 1.51(2)
C26 C22 1.57(2)
C99 C100 1.31(5)
C36 C37 1.35(3)
N12 C221 1.47(2)
N12 C217 1.53(3)
N12 C225 1.56(4)
C410 C411 1.40(3)
C410 C412 1.55(3)
C46 C47 1.28(4)
C109 C108 1.51(6)
C16 C15 1.44(2)
C16 C18 1.51(2)
C72 C71 1.48(3)
C105 C106 1.45(3)
C47 C45 1.42(4)
C47 C48 1.59(3)
C14 C15 1.37(2)
N2 C6 1.29(3)
N2 C10 1.52(2)
N22 C309 1.52(6)
C96 C92 1.57(3)
C69 C70 1.57(6)
C8 C9 1.60(3)
C401 C403 1.51(3)
C402 C404 1.41(3)
C113 C114 1.19(6)
C113 C120 1.24(4)
C113 C112 1.34(5)
C113 C119 1.73(4)
C92 C93 1.40(4)
C221 C222 1.51(3)
C218 C217 1.42(5)
C218 C219 1.76(12)
C225 C226 1.62(4)
C76 C77 1.37(3)
C76 C75 1.39(2)
C76 C79 1.50(2)
C93 C94 1.34(3)
C413 C415 1.51(3)
C94 C95 1.46(3)
C414 C416 1.03(11)
C414 C415 1.42(4)
C100 C101 1.37(6)
C100 C103 1.58(3)
C102 C101 1.33(3)
C10 C11 1.44(4)
C63 C62 1.44(3)
C403 C404 1.49(3)
C223 C224 1.16(5)
C223 C222 1.51(3)
C407 C408 1.53(4)
C226 C227 1.36(5)
C7 C6 1.67(6)
C228 C227 1.29(5)
C323 C322 0.81(12)
C318 C334 1.16(6)
C318 C319 1.77(9)
C325 C327 1.34(9)
C308 C309 1.40(6)
C319 C321 1.44(12)
C319 C334 1.74(9)
O1 C301 1.47(9)
O1 C303 1.53(8)
C316 C334 1.71(7)
C316 C313 1.73(11)
C313 N24 1.21(15)
C330 C332 1.84(9)
C326 O2 1.48(8)
C326 C329 1.81(9)
C327 O2 1.31(9)
N23 C332 1.05(10)
C302 C301 2.35(12)
C303 C304 1.18(8)
S30A C118 1.76(3)
C118 C119 1.40(5)
C118 C122 1.48(5)
C120 C121 1.24(4)
C120 C123 1.72(4)
C121 C122 1.37(4)
S31B C111 1.67(7)
C111 C112 1.10(10)
C111 C116 1.54(13)
C114 C115 1.21(8)
C114 C117 1.56(7)
C115 C116 1.53(9)
C220 C219 1.47(12)
C306 C307 2.15(10)
